data_7021431
loop_
_publ_author_name
'You, Zhiliang'
'Fenske, Dieter'
'Dehnen, Stefanie'

_publ_section_title
;
 Modification of Sn/S cages with bis-functionalized ferrocenyl units.
;
_journal_issue 23
_journal_name_full 'Dalton transactions (Cambridge, England : 2003)'
_journal_page_first 8179
_journal_page_last 8182
_journal_paper_doi 10.1039/c3dt50386k
_journal_volume 42
_journal_year 2013
_chemical_formula_moiety 'C48 H64 Fe2 N8 S6 Sn4, 3(C H2 Cl2)'
_chemical_formula_sum 'C51 H70 Cl6 Fe2 N8 S6 Sn4'
_chemical_formula_weight 1786.81
_chemical_name_systematic
;
?
;
_space_group_IT_number 19
_symmetry_cell_setting orthorhombic
_symmetry_space_group_name_Hall 'P 2ac 2ab'
_symmetry_space_group_name_H-M 'P 21 21 21'
_atom_sites_solution_hydrogens geom
_atom_sites_solution_primary direct
_atom_sites_solution_secondary difmap
_audit_creation_method SHELXL-97
_cell_angle_alpha 90.00
_cell_angle_beta 90.00
_cell_angle_gamma 90.00
_cell_formula_units_Z 8
_cell_length_a 12.60540(10)
_cell_length_b 25.6456(2)
_cell_length_c 41.9115(4)
_cell_measurement_reflns_used 77481
_cell_measurement_temperature 180(2)
_cell_measurement_theta_max 24.58
_cell_measurement_theta_min 1.25
_cell_volume 13548.9(2)
_computing_cell_refinement 'XAREA 1.54'
_computing_data_collection 'XAREA 1.54'
_computing_data_reduction 'STOE X-RED'
_computing_structure_refinement 'SHELXL-97 (Sheldrick, 2008)'
_computing_structure_solution Sir-2004
_diffrn_ambient_temperature 180(2)
_diffrn_measured_fraction_theta_full 0.997
_diffrn_measured_fraction_theta_max 0.997
_diffrn_measurement_device_type 'STOE IPDS 2'
_diffrn_measurement_method 'rotation method'
_diffrn_radiation_monochromator graphite
_diffrn_radiation_source 'fine-focus sealed tube'
_diffrn_radiation_type MoK\a
_diffrn_radiation_wavelength 0.71073
_diffrn_reflns_av_R_equivalents 0.0315
_diffrn_reflns_av_sigmaI/netI 0.0253
_diffrn_reflns_limit_h_max 14
_diffrn_reflns_limit_h_min -14
_diffrn_reflns_limit_k_max 29
_diffrn_reflns_limit_k_min -30
_diffrn_reflns_limit_l_max 45
_diffrn_reflns_limit_l_min -49
_diffrn_reflns_number 77481
_diffrn_reflns_theta_full 24.58
_diffrn_reflns_theta_max 24.58
_diffrn_reflns_theta_min 1.25
_exptl_absorpt_coefficient_mu 2.330
_exptl_absorpt_correction_T_max 0.890
_exptl_absorpt_correction_T_min 0.743
_exptl_absorpt_correction_type numerical
_exptl_crystal_colour red
_exptl_crystal_density_diffrn 1.752
_exptl_crystal_density_method 'not measured'
_exptl_crystal_description Block
_exptl_crystal_F_000 7056
_exptl_crystal_size_max 0.28
_exptl_crystal_size_mid 0.11
_exptl_crystal_size_min 0.05
_refine_diff_density_max 1.233
_refine_diff_density_min -0.726
_refine_diff_density_rms 0.095
_refine_ls_abs_structure_details 'Flack H D (1983), Acta Cryst. A39, 876-881'
_refine_ls_abs_structure_Flack 0.538(17)
_refine_ls_extinction_method none
_refine_ls_goodness_of_fit_ref 1.036
_refine_ls_hydrogen_treatment constr
_refine_ls_matrix_type full
_refine_ls_number_parameters 1397
_refine_ls_number_reflns 22698
_refine_ls_number_restraints 18
_refine_ls_restrained_S_all 1.039
_refine_ls_R_factor_all 0.0431
_refine_ls_R_factor_gt 0.0396
_refine_ls_shift/su_max 0.001
_refine_ls_shift/su_mean 0.001
_refine_ls_structure_factor_coef Fsqd
_refine_ls_weighting_details 'calc w=1/[\s^2^(Fo^2^)+(0.0690P)^2^+14.8676P] where P=(Fo^2^+2Fc^2^)/3'
_refine_ls_weighting_scheme calc
_refine_ls_wR_factor_gt 0.1062
_refine_ls_wR_factor_ref 0.1081
_reflns_number_gt 21123
_reflns_number_total 22698
_reflns_threshold_expression >2\s(I)
_cod_data_source_file c3dt50386k.txt
_cod_data_source_block 1
_cod_depositor_comments
;
The following automatic conversions were performed:

'_symmetry_cell_setting' value 'Orthorhombic' changed to
'orthorhombic' according to
/home/saulius/struct/CIF-dictionaries/cif_core.dic dictionary named
'cif_core.dic' version 2.4.2 from 2011-04-26.

Automatic conversion script
Id: cif_fix_values 1891 2012-01-12 08:04:46Z andrius 
;
_cod_original_sg_symbol_H-M P2(1)2(1)2(1)
_cod_database_code 7021431

loop_
_symmetry_equiv_pos_as_xyz
'x, y, z'
'-x+1/2, -y, z+1/2'
'-x, y+1/2, -z+1/2'
'x+1/2, -y+1/2, -z'

loop_
_atom_site_label
_atom_site_type_symbol
_atom_site_fract_x
_atom_site_fract_y
_atom_site_fract_z
_atom_site_U_iso_or_equiv
_atom_site_adp_type
_atom_site_occupancy
_atom_site_symmetry_multiplicity
_atom_site_calc_flag
_atom_site_refinement_flags
_atom_site_disorder_assembly
_atom_site_disorder_group
C1 C 0.9198(7) 0.9154(3) 0.14958(19) 0.0579(19) Uani 1 1 d . . .
C2 C 0.8254(7) 0.9506(3) 0.1492(2) 0.067(2) Uani 1 1 d . . .
H2A H 0.7763 0.9405 0.1662 0.100 Uiso 1 1 calc R . .
H2B H 0.7895 0.9478 0.1285 0.100 Uiso 1 1 calc R . .
H2C H 0.8484 0.9867 0.1525 0.100 Uiso 1 1 calc R . .
C3 C 0.9988(7) 0.9297(4) 0.1243(2) 0.068(2) Uani 1 1 d . . .
H3A H 1.0597 0.9060 0.1254 0.102 Uiso 1 1 calc R . .
H3B H 1.0228 0.9656 0.1277 0.102 Uiso 1 1 calc R . .
H3C H 0.9655 0.9268 0.1032 0.102 Uiso 1 1 calc R . .
C4 C 0.9730(8) 0.9171(3) 0.1824(2) 0.068(2) Uani 1 1 d . . .
H4A H 1.0131 0.9502 0.1840 0.082 Uiso 1 1 calc R . .
H4B H 0.9166 0.9181 0.1988 0.082 Uiso 1 1 calc R . .
C5 C 1.0470(6) 0.8731(3) 0.19025(18) 0.0582(19) Uani 1 1 d . . .
C6 C 1.1307(7) 0.8821(4) 0.2144(2) 0.076(2) Uani 1 1 d . . .
H6A H 1.1720 0.8500 0.2173 0.113 Uiso 1 1 calc R . .
H6B H 1.0979 0.8920 0.2348 0.113 Uiso 1 1 calc R . .
H6C H 1.1777 0.9101 0.2072 0.113 Uiso 1 1 calc R . .
C7 C 1.0538(6) 0.7432(3) 0.18033(17) 0.0517(17) Uani 1 1 d . . .
H7 H 0.9862 0.7413 0.1704 0.062 Uiso 1 1 calc R . .
C8 C 1.1074(6) 0.6960(3) 0.18882(16) 0.0516(17) Uani 1 1 d . . .
C9 C 1.2171(6) 0.6891(3) 0.19689(18) 0.0583(19) Uani 1 1 d . . .
H9 H 1.2692 0.7159 0.1978 0.070 Uiso 1 1 calc R . .
C10 C 1.2347(6) 0.6345(3) 0.20330(17) 0.0565(18) Uani 1 1 d . . .
H10 H 1.2997 0.6190 0.2096 0.068 Uiso 1 1 calc R . .
C11 C 1.1356(7) 0.6080(4) 0.1983(2) 0.065(2) Uani 1 1 d . . .
H11 H 1.1239 0.5716 0.2005 0.078 Uiso 1 1 calc R . .
C12 C 1.0592(6) 0.6451(3) 0.18972(17) 0.0542(18) Uani 1 1 d . . .
H12 H 0.9869 0.6378 0.1852 0.065 Uiso 1 1 calc R . .
C13 C 1.1887(6) 0.5916(3) 0.1219(2) 0.062(2) Uani 1 1 d . . .
H13 H 1.1689 0.5560 0.1238 0.074 Uiso 1 1 calc R . .
C14 C 1.2906(6) 0.6129(4) 0.1278(2) 0.065(2) Uani 1 1 d . . .
H14 H 1.3514 0.5933 0.1337 0.078 Uiso 1 1 calc R . .
C15 C 1.2891(6) 0.6670(4) 0.12362(19) 0.061(2) Uani 1 1 d . . .
H15 H 1.3470 0.6902 0.1266 0.073 Uiso 1 1 calc R . .
C16 C 1.1840(6) 0.6809(3) 0.11414(18) 0.0553(18) Uani 1 1 d . . .
H16 H 1.1600 0.7153 0.1097 0.066 Uiso 1 1 calc R . .
C17 C 1.1203(6) 0.6342(3) 0.11241(16) 0.0490(16) Uani 1 1 d . . .
C18 C 1.0104(5) 0.6332(3) 0.10340(17) 0.0510(17) Uani 1 1 d . . .
H18 H 0.9715 0.6647 0.1011 0.061 Uiso 1 1 calc R . .
C19 C 0.8174(6) 0.5565(3) 0.07389(19) 0.0537(17) Uani 1 1 d . . .
C20 C 0.8781(7) 0.5101(3) 0.0633(3) 0.073(2) Uani 1 1 d . . .
H20A H 0.9499 0.5114 0.0723 0.110 Uiso 1 1 calc R . .
H20B H 0.8824 0.5097 0.0400 0.110 Uiso 1 1 calc R . .
H20C H 0.8423 0.4784 0.0707 0.110 Uiso 1 1 calc R . .
C21 C 0.7034(6) 0.5617(4) 0.0638(2) 0.069(2) Uani 1 1 d . . .
H21A H 0.7021 0.5769 0.0421 0.082 Uiso 1 1 calc R . .
H21B H 0.6727 0.5263 0.0623 0.082 Uiso 1 1 calc R . .
C22 C 0.6324(6) 0.5940(3) 0.0848(2) 0.0586(19) Uani 1 1 d . . .
C23 C 0.6014(7) 0.5632(3) 0.1147(2) 0.073(2) Uani 1 1 d . . .
H23A H 0.5548 0.5846 0.1281 0.109 Uiso 1 1 calc R . .
H23B H 0.6654 0.5541 0.1267 0.109 Uiso 1 1 calc R . .
H23C H 0.5641 0.5313 0.1084 0.109 Uiso 1 1 calc R . .
C24 C 0.5339(7) 0.6129(4) 0.0669(2) 0.073(2) Uani 1 1 d . . .
H24A H 0.4891 0.6332 0.0815 0.110 Uiso 1 1 calc R . .
H24B H 0.4940 0.5828 0.0589 0.110 Uiso 1 1 calc R . .
H24C H 0.5555 0.6349 0.0489 0.110 Uiso 1 1 calc R . .
C25 C 0.9205(6) 0.8163(3) 0.02203(17) 0.0537(18) Uani 1 1 d . . .
C26 C 1.0183(6) 0.7826(4) 0.01948(19) 0.065(2) Uani 1 1 d . . .
H26A H 0.9972 0.7461 0.0165 0.098 Uiso 1 1 calc R . .
H26B H 1.0603 0.7858 0.0391 0.098 Uiso 1 1 calc R . .
H26C H 1.0610 0.7939 0.0012 0.098 Uiso 1 1 calc R . .
C27 C 0.9474(7) 0.8733(4) 0.0265(2) 0.070(2) Uani 1 1 d . . .
H27A H 0.8817 0.8937 0.0279 0.105 Uiso 1 1 calc R . .
H27B H 0.9892 0.8855 0.0082 0.105 Uiso 1 1 calc R . .
H27C H 0.9886 0.8777 0.0461 0.105 Uiso 1 1 calc R . .
C28 C 0.8496(6) 0.8072(4) -0.00775(17) 0.060(2) Uani 1 1 d . . .
H28A H 0.8820 0.8257 -0.0260 0.072 Uiso 1 1 calc R . .
H28B H 0.8504 0.7695 -0.0128 0.072 Uiso 1 1 calc R . .
C29 C 0.7375(6) 0.8242(3) -0.00488(16) 0.0558(18) Uani 1 1 d . . .
C30 C 0.6808(8) 0.8421(5) -0.03413(19) 0.088(3) Uani 1 1 d . . .
H30A H 0.6080 0.8520 -0.0286 0.131 Uiso 1 1 calc R . .
H30B H 0.6793 0.8139 -0.0499 0.131 Uiso 1 1 calc R . .
H30C H 0.7178 0.8723 -0.0432 0.131 Uiso 1 1 calc R . .
C31 C 0.5369(5) 0.8121(3) 0.04715(16) 0.0466(16) Uani 1 1 d . . .
H31 H 0.5732 0.7876 0.0602 0.056 Uiso 1 1 calc R . .
C32 C 0.4249(6) 0.8225(3) 0.05287(17) 0.0533(17) Uani 1 1 d . . .
C33 C 0.3602(6) 0.8609(3) 0.03764(19) 0.0574(19) Uani 1 1 d . . .
H33 H 0.3842 0.8850 0.0220 0.069 Uiso 1 1 calc R . .
C34 C 0.2562(7) 0.8576(3) 0.04914(19) 0.064(2) Uani 1 1 d . . .
H34 H 0.1980 0.8791 0.0432 0.077 Uiso 1 1 calc R . .
C35 C 0.2545(6) 0.8151(3) 0.0719(2) 0.065(2) Uani 1 1 d . . .
H35 H 0.1945 0.8033 0.0836 0.078 Uiso 1 1 calc R . .
C36 C 0.3579(6) 0.7946(3) 0.07381(18) 0.0553(18) Uani 1 1 d . . .
H36 H 0.3791 0.7664 0.0871 0.066 Uiso 1 1 calc R . .
C37 C 0.4738(6) 0.9152(3) 0.10807(19) 0.060(2) Uani 1 1 d . . .
H37 H 0.5469 0.9158 0.1026 0.072 Uiso 1 1 calc R . .
C38 C 0.3981(7) 0.9479(3) 0.0960(2) 0.063(2) Uani 1 1 d . . .
H38 H 0.4095 0.9749 0.0809 0.076 Uiso 1 1 calc R . .
C39 C 0.2971(6) 0.9342(4) 0.1105(2) 0.066(2) Uani 1 1 d . . .
H39 H 0.2311 0.9510 0.1067 0.079 Uiso 1 1 calc R . .
C40 C 0.3139(7) 0.8924(4) 0.1309(2) 0.066(2) Uani 1 1 d . . .
H40 H 0.2614 0.8750 0.1431 0.080 Uiso 1 1 calc R . .
C41 C 0.4260(6) 0.8800(3) 0.13011(19) 0.0579(19) Uani 1 1 d . . .
C42 C 0.4811(6) 0.8397(3) 0.14789(17) 0.0564(18) Uani 1 1 d . . .
H42 H 0.5519 0.8309 0.1423 0.068 Uiso 1 1 calc R . .
C43 C 0.4740(6) 0.7678(3) 0.21457(18) 0.0555(18) Uani 1 1 d . . .
C44 C 0.3886(7) 0.7907(4) 0.2334(2) 0.076(3) Uani 1 1 d . . .
H44A H 0.3467 0.8141 0.2199 0.114 Uiso 1 1 calc R . .
H44B H 0.4187 0.8104 0.2512 0.114 Uiso 1 1 calc R . .
H44C H 0.3428 0.7629 0.2416 0.114 Uiso 1 1 calc R . .
C45 C 0.5478(6) 0.7297(4) 0.23187(18) 0.061(2) Uani 1 1 d . . .
H45A H 0.6006 0.7505 0.2439 0.074 Uiso 1 1 calc R . .
H45B H 0.5050 0.7103 0.2477 0.074 Uiso 1 1 calc R . .
C46 C 0.6080(6) 0.6901(3) 0.21169(17) 0.0572(19) Uani 1 1 d . . .
C47 C 0.7037(7) 0.6690(4) 0.22963(19) 0.067(2) Uani 1 1 d . . .
H47A H 0.7479 0.6981 0.2369 0.101 Uiso 1 1 calc R . .
H47B H 0.7452 0.6465 0.2155 0.101 Uiso 1 1 calc R . .
H47C H 0.6796 0.6488 0.2481 0.101 Uiso 1 1 calc R . .
C48 C 0.5367(8) 0.6463(4) 0.2000(2) 0.076(3) Uani 1 1 d . . .
H48A H 0.5787 0.6215 0.1874 0.115 Uiso 1 1 calc R . .
H48B H 0.4801 0.6608 0.1867 0.115 Uiso 1 1 calc R . .
H48C H 0.5054 0.6283 0.2183 0.115 Uiso 1 1 calc R . .
C49 C 0.1348(7) 0.3235(4) 0.20948(19) 0.070(2) Uani 1 1 d . . .
C50 C 0.0623(8) 0.3673(4) 0.1974(2) 0.086(3) Uani 1 1 d . . .
H50A H 0.1033 0.3912 0.1840 0.129 Uiso 1 1 calc R . .
H50B H 0.0331 0.3864 0.2157 0.129 Uiso 1 1 calc R . .
H50C H 0.0042 0.3523 0.1849 0.129 Uiso 1 1 calc R . .
C51 C 0.2311(7) 0.3462(4) 0.22652(19) 0.076(3) Uani 1 1 d . . .
H51A H 0.2678 0.3705 0.2122 0.114 Uiso 1 1 calc R . .
H51B H 0.2794 0.3179 0.2325 0.114 Uiso 1 1 calc R . .
H51C H 0.2079 0.3648 0.2457 0.114 Uiso 1 1 calc R . .
C52 C 0.0766(7) 0.2864(4) 0.23039(19) 0.072(2) Uani 1 1 d . . .
H52A H 0.0349 0.3070 0.2459 0.086 Uiso 1 1 calc R . .
H52B H 0.1296 0.2662 0.2427 0.086 Uiso 1 1 calc R . .
C53 C 0.0032(7) 0.2485(4) 0.21461(18) 0.065(2) Uani 1 1 d . . .
C54 C -0.0861(8) 0.2240(4) 0.2327(2) 0.079(3) Uani 1 1 d . . .
H54A H -0.1261 0.2009 0.2184 0.119 Uiso 1 1 calc R . .
H54B H -0.1333 0.2513 0.2408 0.119 Uiso 1 1 calc R . .
H54C H -0.0576 0.2037 0.2505 0.119 Uiso 1 1 calc R . .
C55 C 0.0013(6) 0.1740(3) 0.14875(18) 0.0570(19) Uani 1 1 d . . .
H55 H 0.0719 0.1825 0.1428 0.068 Uiso 1 1 calc R . .
C56 C -0.0526(6) 0.1330(4) 0.13192(18) 0.060(2) Uani 1 1 d . . .
C57 C -0.1630(7) 0.1224(4) 0.1331(2) 0.066(2) Uani 1 1 d . . .
H57 H -0.2136 0.1406 0.1457 0.079 Uiso 1 1 calc R . .
C58 C -0.1860(7) 0.0786(4) 0.1116(2) 0.076(3) Uani 1 1 d . . .
H58 H -0.2536 0.0640 0.1072 0.091 Uiso 1 1 calc R . .
C59 C -0.0886(7) 0.0630(3) 0.0992(2) 0.068(2) Uani 1 1 d . . .
H59 H -0.0781 0.0349 0.0848 0.082 Uiso 1 1 calc R . .
C60 C -0.0083(6) 0.0955(3) 0.11124(19) 0.059(2) Uani 1 1 d . . .
H60 H 0.0649 0.0927 0.1062 0.071 Uiso 1 1 calc R . .
C61 C -0.1151(6) 0.2140(3) 0.07219(18) 0.0570(18) Uani 1 1 d . . .
H61 H -0.0919 0.2431 0.0843 0.068 Uiso 1 1 calc R . .
C62 C -0.2186(6) 0.1950(4) 0.0709(2) 0.066(2) Uani 1 1 d . . .
H62 H -0.2782 0.2088 0.0819 0.079 Uiso 1 1 calc R . .
C63 C -0.2183(6) 0.1508(4) 0.0501(2) 0.064(2) Uani 1 1 d . . .
H63 H -0.2780 0.1298 0.0449 0.077 Uiso 1 1 calc R . .
C64 C -0.1132(6) 0.1437(4) 0.03860(19) 0.061(2) Uani 1 1 d . . .
H64 H -0.0901 0.1174 0.0242 0.074 Uiso 1 1 calc R . .
C65 C -0.0502(6) 0.1825(3) 0.05231(17) 0.0520(17) Uani 1 1 d . . .
C66 C 0.0647(6) 0.1908(3) 0.04768(17) 0.0528(18) Uani 1 1 d . . .
H66 H 0.1018 0.2155 0.0603 0.063 Uiso 1 1 calc R . .
C67 C 0.2636(6) 0.1719(3) -0.00321(17) 0.0567(18) Uani 1 1 d . . .
C68 C 0.2079(8) 0.1530(4) -0.0320(2) 0.078(3) Uani 1 1 d . . .
H68A H 0.1345 0.1441 -0.0264 0.117 Uiso 1 1 calc R . .
H68B H 0.2441 0.1220 -0.0402 0.117 Uiso 1 1 calc R . .
H68C H 0.2080 0.1803 -0.0483 0.117 Uiso 1 1 calc R . .
C69 C 0.3779(6) 0.1870(4) -0.00661(19) 0.065(2) Uani 1 1 d . . .
H69A H 0.3807 0.2233 -0.0146 0.078 Uiso 1 1 calc R . .
H69B H 0.4098 0.1645 -0.0233 0.078 Uiso 1 1 calc R . .
C70 C 0.4467(7) 0.1836(3) 0.02273(19) 0.060(2) Uani 1 1 d . . .
C71 C 0.4794(8) 0.1281(3) 0.0304(2) 0.071(2) Uani 1 1 d . . .
H71A H 0.4159 0.1062 0.0323 0.107 Uiso 1 1 calc R . .
H71B H 0.5185 0.1276 0.0506 0.107 Uiso 1 1 calc R . .
H71C H 0.5247 0.1146 0.0133 0.107 Uiso 1 1 calc R . .
C72 C 0.5431(6) 0.2198(3) 0.01992(19) 0.0585(19) Uani 1 1 d . . .
H72A H 0.5192 0.2551 0.0147 0.088 Uiso 1 1 calc R . .
H72B H 0.5901 0.2070 0.0030 0.088 Uiso 1 1 calc R . .
H72C H 0.5815 0.2203 0.0402 0.088 Uiso 1 1 calc R . .
C73 C 0.4416(7) 0.0944(3) 0.15232(19) 0.060(2) Uani 1 1 d . . .
C74 C 0.3442(8) 0.0582(3) 0.1524(2) 0.075(2) Uani 1 1 d . . .
H74A H 0.2944 0.0697 0.1689 0.113 Uiso 1 1 calc R . .
H74B H 0.3669 0.0224 0.1569 0.113 Uiso 1 1 calc R . .
H74C H 0.3094 0.0595 0.1315 0.113 Uiso 1 1 calc R . .
C75 C 0.5225(7) 0.0777(4) 0.1266(2) 0.072(2) Uani 1 1 d . . .
H75A H 0.4882 0.0780 0.1056 0.107 Uiso 1 1 calc R . .
H75B H 0.5481 0.0424 0.1313 0.107 Uiso 1 1 calc R . .
H75C H 0.5825 0.1020 0.1266 0.107 Uiso 1 1 calc R . .
C76 C 0.4948(7) 0.0939(4) 0.1849(2) 0.069(2) Uani 1 1 d . . .
H76A H 0.5349 0.0609 0.1871 0.083 Uiso 1 1 calc R . .
H76B H 0.4387 0.0939 0.2014 0.083 Uiso 1 1 calc R . .
C77 C 0.5711(6) 0.1396(4) 0.19195(18) 0.060(2) Uani 1 1 d . . .
C78 C 0.6582(8) 0.1301(4) 0.2148(2) 0.077(3) Uani 1 1 d . . .
H78A H 0.7006 0.1618 0.2172 0.116 Uiso 1 1 calc R . .
H78B H 0.7033 0.1018 0.2068 0.116 Uiso 1 1 calc R . .
H78C H 0.6285 0.1202 0.2355 0.116 Uiso 1 1 calc R . .
C79 C 0.5772(6) 0.2698(3) 0.17969(16) 0.0559(19) Uani 1 1 d . . .
H79 H 0.5090 0.2718 0.1702 0.067 Uiso 1 1 calc R . .
C80 C 0.6321(6) 0.3164(3) 0.18658(16) 0.0538(18) Uani 1 1 d . . .
C81 C 0.7395(6) 0.3252(4) 0.19560(18) 0.064(2) Uani 1 1 d . . .
H81 H 0.7915 0.2988 0.1983 0.077 Uiso 1 1 calc R . .
C82 C 0.7570(7) 0.3781(4) 0.1998(2) 0.069(2) Uani 1 1 d . . .
H82 H 0.8225 0.3942 0.2052 0.083 Uiso 1 1 calc R . .
C83 C 0.6588(7) 0.4037(4) 0.1948(2) 0.073(2) Uani 1 1 d . . .
H83 H 0.6468 0.4401 0.1971 0.088 Uiso 1 1 calc R . .
C84 C 0.5842(7) 0.3679(4) 0.1861(2) 0.067(2) Uani 1 1 d . . .
H84 H 0.5127 0.3754 0.1806 0.080 Uiso 1 1 calc R . .
C85 C 0.7098(6) 0.3254(3) 0.11309(16) 0.0523(17) Uani 1 1 d . . .
H85 H 0.6840 0.2910 0.1097 0.063 Uiso 1 1 calc R . .
C86 C 0.8170(7) 0.3388(4) 0.12233(18) 0.066(2) Uani 1 1 d . . .
H86 H 0.8747 0.3156 0.1257 0.079 Uiso 1 1 calc R . .
C87 C 0.8177(8) 0.3949(4) 0.1254(2) 0.072(2) Uani 1 1 d . . .
H87 H 0.8767 0.4156 0.1316 0.086 Uiso 1 1 calc R . .
C88 C 0.7154(8) 0.4139(4) 0.1175(2) 0.077(3) Uani 1 1 d . . .
H88 H 0.6943 0.4494 0.1175 0.093 Uiso 1 1 calc R . .
C89 C 0.6504(7) 0.3711(3) 0.10990(17) 0.0600(19) Uani 1 1 d . . .
C90 C 0.5400(7) 0.3727(3) 0.09978(17) 0.060(2) Uani 1 1 d . . .
H90 H 0.5001 0.3413 0.0996 0.071 Uiso 1 1 calc R . .
C91 C 0.3583(10) 0.4390(4) 0.0597(3) 0.110(5) Uani 1 1 d . . .
C92 C 0.4254(16) 0.4762(7) 0.0412(6) 0.254(16) Uani 1 1 d . . .
H92A H 0.4967 0.4773 0.0505 0.380 Uiso 1 1 calc R . .
H92B H 0.3937 0.5110 0.0420 0.380 Uiso 1 1 calc R . .
H92C H 0.4299 0.4646 0.0190 0.380 Uiso 1 1 calc R . .
C93 C 0.2407(10) 0.4343(4) 0.0504(4) 0.122(6) Uani 1 1 d . . .
H93A H 0.2352 0.4117 0.0313 0.147 Uiso 1 1 calc R . .
H93B H 0.2143 0.4693 0.0444 0.147 Uiso 1 1 calc R . .
C94 C 0.1675(9) 0.4118(4) 0.0770(3) 0.083(3) Uani 1 1 d . . .
C95 C 0.1459(13) 0.4494(5) 0.1037(3) 0.157(8) Uani 1 1 d . . .
H95A H 0.2133 0.4619 0.1125 0.236 Uiso 1 1 calc R . .
H95B H 0.1053 0.4318 0.1205 0.236 Uiso 1 1 calc R . .
H95C H 0.1050 0.4791 0.0956 0.236 Uiso 1 1 calc R . .
C96 C 0.0609(8) 0.3921(4) 0.0624(2) 0.081(3) Uani 1 1 d . . .
H96A H 0.0757 0.3677 0.0450 0.122 Uiso 1 1 calc R . .
H96B H 0.0206 0.4219 0.0542 0.122 Uiso 1 1 calc R . .
H96C H 0.0194 0.3744 0.0790 0.122 Uiso 1 1 calc R . .
S7 S 0.96897(13) 0.78047(8) 0.10462(4) 0.0494(4) Uani 1 1 d . . .
S9 S 0.80633(14) 0.67000(8) 0.15068(4) 0.0529(4) Uani 1 1 d . . .
S8 S 0.73415(13) 0.85089(8) 0.09714(4) 0.0497(4) Uani 1 1 d . . .
S10 S 0.57353(14) 0.72138(8) 0.11854(4) 0.0505(4) Uani 1 1 d . . .
S11 S 0.76350(14) 0.80668(8) 0.18416(4) 0.0523(4) Uani 1 1 d . . .
S12 S 0.77662(15) 0.70340(8) 0.05134(4) 0.0547(4) Uani 1 1 d . . .
S2 S 0.33108(16) 0.34119(9) 0.14742(4) 0.0600(5) Uani 1 1 d . . .
S4 S 0.49239(14) 0.22598(8) 0.10507(4) 0.0506(4) Uani 1 1 d . . .
S1 S 0.09803(15) 0.28835(9) 0.11673(5) 0.0588(5) Uani 1 1 d . . .
S3 S 0.25666(14) 0.15482(8) 0.09903(4) 0.0516(4) Uani 1 1 d . . .
S6 S 0.28697(15) 0.20654(9) 0.18435(4) 0.0593(5) Uani 1 1 d . . .
S5 S 0.30073(16) 0.29803(7) 0.04904(4) 0.0540(4) Uani 1 1 d . . .
Sn6 Sn 0.86942(4) 0.835838(19) 0.139343(11) 0.04562(11) Uani 1 1 d . . .
Sn7 Sn 0.66344(4) 0.73083(2) 0.168434(11) 0.04802(12) Uani 1 1 d . . .
Sn5 Sn 0.82823(4) 0.79178(2) 0.063224(11) 0.04612(11) Uani 1 1 d . . .
Sn8 Sn 0.71960(4) 0.66320(2) 0.100290(11) 0.04744(11) Uani 1 1 d . . .
Sn2 Sn 0.18829(4) 0.28197(2) 0.166786(12) 0.05616(14) Uani 1 1 d . . .
Sn3 Sn 0.39211(4) 0.17310(2) 0.140861(11) 0.04843(12) Uani 1 1 d . . .
Sn1 Sn 0.24605(4) 0.34336(2) 0.096577(12) 0.05307(13) Uani 1 1 d . . .
Sn4 Sn 0.35244(4) 0.210807(19) 0.063588(11) 0.04558(11) Uani 1 1 d . . .
Fe3 Fe 1.17994(8) 0.64582(4) 0.15771(2) 0.0478(2) Uani 1 1 d . . .
Fe4 Fe 0.36034(8) 0.87180(4) 0.08610(3) 0.0532(3) Uani 1 1 d . . .
Fe1 Fe -0.11855(8) 0.13859(4) 0.08717(3) 0.0542(3) Uani 1 1 d . . .
Fe2 Fe 0.70603(9) 0.36421(5) 0.15493(2) 0.0540(3) Uani 1 1 d . . .
N12 N 1.0270(4) 0.8295(2) 0.17659(13) 0.0471(13) Uani 1 1 d . . .
N11 N 1.0948(5) 0.7876(3) 0.18584(15) 0.0562(15) Uani 1 1 d . . .
N9 N 0.9659(5) 0.5890(3) 0.09857(16) 0.0578(16) Uani 1 1 d . . .
N10 N 0.8569(5) 0.5946(2) 0.08979(15) 0.0549(15) Uani 1 1 d . . .
N14 N 0.6949(5) 0.8208(3) 0.02273(14) 0.0525(14) Uani 1 1 d . . .
N13 N 0.5862(5) 0.8351(3) 0.02522(14) 0.0539(15) Uani 1 1 d . . .
N15 N 0.4352(5) 0.8154(3) 0.17125(15) 0.0604(17) Uani 1 1 d . . .
N16 N 0.5015(5) 0.7782(3) 0.18600(13) 0.0549(16) Uani 1 1 d . . .
N7 N 0.0272(6) 0.2365(3) 0.18538(17) 0.0678(19) Uani 1 1 d . . .
N8 N -0.0423(5) 0.1995(3) 0.17150(15) 0.0654(18) Uani 1 1 d . . .
N6 N 0.1132(5) 0.1645(2) 0.02647(14) 0.0520(14) Uani 1 1 d . . .
N5 N 0.2192(5) 0.1786(2) 0.02467(13) 0.0467(13) Uani 1 1 d . . .
N3 N 0.5500(5) 0.1822(3) 0.17840(14) 0.0555(15) Uani 1 1 d . . .
N4 N 0.6171(5) 0.2244(3) 0.18597(15) 0.0603(17) Uani 1 1 d . . .
N2 N 0.4940(7) 0.4158(3) 0.0910(2) 0.078(2) Uani 1 1 d . . .
N1 N 0.3883(7) 0.4097(3) 0.08278(19) 0.080(2) Uani 1 1 d . . .
C97 C 0.1661(11) 0.0384(4) 0.0401(3) 0.114(4) Uani 1 1 d D . .
H97A H 0.1923 0.0483 0.0615 0.137 Uiso 1 1 calc R . .
H97B H 0.1314 0.0693 0.0305 0.137 Uiso 1 1 calc R . .
Cl1 Cl 0.2715(4) 0.02066(19) 0.01679(14) 0.1587(19) Uani 1 1 d D . .
Cl2 Cl 0.0801(4) -0.00719(16) 0.04380(15) 0.163(2) Uani 1 1 d D . .
C98 C 0.6444(13) 0.9587(5) 0.0354(4) 0.122(5) Uani 1 1 d . . .
H98A H 0.6085 0.9480 0.0554 0.146 Uiso 1 1 calc R . .
H98B H 0.6787 0.9275 0.0261 0.146 Uiso 1 1 calc R . .
Cl3 Cl 0.5542(5) 0.9823(3) 0.0097(2) 0.232(4) Uani 1 1 d . . .
Cl4 Cl 0.7351(8) 1.0025(2) 0.0436(2) 0.286(5) Uani 1 1 d . . .
C99 C 0.8743(15) 0.5224(8) 0.1706(5) 0.154(7) Uani 1 1 d . . .
H99A H 0.8316 0.5034 0.1546 0.185 Uiso 1 1 calc R . .
H99B H 0.8892 0.5573 0.1617 0.185 Uiso 1 1 calc R . .
Cl5 Cl 0.9770(5) 0.4948(2) 0.1736(2) 0.235(4) Uani 1 1 d . . .
Cl6 Cl 0.8003(13) 0.5307(4) 0.2017(4) 0.441(10) Uani 1 1 d . . .
C100 C 1.009(2) 0.0877(8) 0.2192(7) 0.39(3) Uani 1 1 d D . .
H10A H 0.9913 0.1100 0.2007 0.463 Uiso 1 1 calc R . .
H10B H 1.0165 0.1103 0.2383 0.463 Uiso 1 1 calc R . .
Cl7 Cl 0.9093(8) 0.0405(5) 0.2255(3) 0.334(7) Uani 1 1 d D . .
Cl8 Cl 1.1161(13) 0.0580(7) 0.2128(4) 0.507(13) Uani 1 1 d D . .
C101 C 0.5498(13) 0.9200(8) 0.2198(8) 0.28(2) Uani 1 1 d D . .
H10C H 0.5592 0.8943 0.2372 0.340 Uiso 1 1 calc R . .
H10D H 0.5548 0.9011 0.1992 0.340 Uiso 1 1 calc R . .
Cl9 Cl 0.4203(10) 0.9503(6) 0.2232(3) 0.461(12) Uani 1 1 d D . .
Cl10 Cl 0.6389(14) 0.9615(5) 0.2216(4) 0.507(14) Uani 1 1 d D . .
C102 C -0.1275(13) 0.0321(8) -0.1776(7) 0.245(15) Uani 1 1 d D . .
H10E H -0.1260 0.0444 -0.1552 0.294 Uiso 1 1 calc R A 1
H10F H -0.1100 0.0621 -0.1915 0.294 Uiso 1 1 calc R A 1
Cl12 Cl -0.0338(7) -0.0138(3) -0.1823(3) 0.308(6) Uani 1 1 d D B .
ClA Cl -0.2414(6) 0.0133(3) -0.1856(2) 0.121(3) Uani 0.506(12) 1 d PD B 1
Cl11 Cl -0.191(2) 0.0079(5) -0.2196(3) 0.301(13) Uani 0.494(12) 1 d P B 2

loop_
_atom_site_aniso_label
_atom_site_aniso_U_11
_atom_site_aniso_U_22
_atom_site_aniso_U_33
_atom_site_aniso_U_23
_atom_site_aniso_U_13
_atom_site_aniso_U_12
C1 0.063(4) 0.058(4) 0.053(4) -0.008(4) -0.004(4) -0.005(4)
C2 0.078(5) 0.057(4) 0.065(5) -0.011(4) -0.003(4) 0.003(4)
C3 0.068(5) 0.077(6) 0.058(5) 0.004(4) -0.005(4) -0.008(4)
C4 0.081(6) 0.062(5) 0.061(5) -0.011(4) -0.010(4) -0.002(4)
C5 0.063(5) 0.069(5) 0.043(4) 0.005(4) -0.004(3) -0.013(4)
C6 0.067(5) 0.087(6) 0.073(6) -0.008(5) -0.020(4) -0.008(5)
C7 0.048(4) 0.067(5) 0.040(4) 0.000(3) -0.007(3) -0.001(3)
C8 0.045(4) 0.075(5) 0.035(4) -0.002(3) -0.005(3) -0.010(3)
C9 0.051(4) 0.076(5) 0.048(4) -0.001(4) -0.018(3) -0.007(4)
C10 0.053(4) 0.079(5) 0.038(4) 0.003(4) -0.006(3) 0.007(4)
C11 0.068(5) 0.075(5) 0.052(4) 0.014(4) -0.002(4) -0.008(4)
C12 0.044(4) 0.076(5) 0.042(4) 0.009(4) -0.004(3) 0.002(3)
C13 0.054(4) 0.068(5) 0.063(5) 0.006(4) -0.018(4) 0.001(4)
C14 0.053(4) 0.082(6) 0.061(5) -0.010(4) -0.017(4) 0.015(4)
C15 0.047(4) 0.079(5) 0.058(5) 0.010(4) -0.010(3) -0.007(4)
C16 0.048(4) 0.069(5) 0.048(4) -0.001(4) -0.005(3) -0.006(3)
C17 0.050(4) 0.062(4) 0.035(4) -0.003(3) -0.008(3) -0.003(3)
C18 0.046(4) 0.063(4) 0.044(4) 0.002(3) -0.004(3) 0.001(3)
C19 0.046(4) 0.055(4) 0.059(4) -0.005(3) 0.000(3) 0.001(3)
C20 0.058(5) 0.060(5) 0.102(7) -0.021(5) 0.001(5) 0.004(4)
C21 0.055(4) 0.076(5) 0.076(6) -0.011(5) -0.028(4) 0.000(4)
C22 0.044(4) 0.062(4) 0.069(5) -0.017(4) -0.015(3) -0.004(3)
C23 0.071(5) 0.067(5) 0.081(6) -0.004(5) -0.016(5) -0.016(4)
C24 0.058(5) 0.087(6) 0.075(6) -0.014(5) -0.025(4) 0.002(4)
C25 0.048(4) 0.077(5) 0.036(4) -0.007(4) 0.008(3) 0.013(4)
C26 0.053(4) 0.098(7) 0.045(4) -0.011(4) 0.000(3) 0.009(4)
C27 0.068(5) 0.091(6) 0.051(5) -0.003(4) 0.009(4) -0.019(5)
C28 0.057(4) 0.085(6) 0.038(4) -0.004(4) 0.004(3) 0.000(4)
C29 0.063(4) 0.076(5) 0.028(3) 0.004(3) 0.005(3) 0.003(4)
C30 0.075(6) 0.153(10) 0.035(4) 0.019(5) -0.009(4) 0.009(6)
C31 0.047(4) 0.060(4) 0.033(3) -0.010(3) -0.006(3) -0.002(3)
C32 0.056(4) 0.064(4) 0.039(4) -0.003(3) -0.009(3) -0.010(4)
C33 0.048(4) 0.073(5) 0.051(4) -0.001(4) -0.007(3) 0.005(4)
C34 0.069(5) 0.070(5) 0.053(5) 0.001(4) -0.009(4) -0.006(4)
C35 0.053(4) 0.074(5) 0.068(5) 0.008(4) -0.009(4) -0.009(4)
C36 0.050(4) 0.068(5) 0.048(4) -0.003(4) -0.004(3) -0.008(4)
C37 0.054(4) 0.074(5) 0.051(4) -0.011(4) 0.002(3) 0.000(4)
C38 0.066(5) 0.058(4) 0.066(5) -0.006(4) 0.000(4) 0.003(4)
C39 0.051(4) 0.081(6) 0.067(5) -0.008(4) 0.000(4) 0.010(4)
C40 0.057(4) 0.084(6) 0.058(5) -0.005(4) 0.005(4) 0.007(4)
C41 0.049(4) 0.071(5) 0.054(5) -0.009(4) 0.002(3) 0.007(4)
C42 0.065(4) 0.067(5) 0.037(4) -0.006(3) 0.002(3) -0.014(4)
C43 0.053(4) 0.068(5) 0.046(4) -0.005(4) -0.004(3) -0.006(4)
C44 0.076(5) 0.107(7) 0.046(4) -0.013(5) 0.010(4) -0.004(5)
C45 0.052(4) 0.090(6) 0.042(4) 0.001(4) 0.001(3) -0.001(4)
C46 0.061(4) 0.075(5) 0.035(4) 0.007(3) -0.004(3) -0.012(4)
C47 0.070(5) 0.083(6) 0.049(4) 0.012(4) -0.004(4) 0.001(5)
C48 0.084(6) 0.083(6) 0.062(5) 0.006(5) 0.012(5) -0.026(5)
C49 0.069(5) 0.098(6) 0.044(4) -0.010(4) -0.002(4) 0.029(5)
C50 0.095(7) 0.103(7) 0.060(5) -0.017(5) -0.008(5) 0.050(6)
C51 0.083(6) 0.108(7) 0.037(4) -0.012(4) -0.009(4) 0.022(5)
C52 0.068(5) 0.108(7) 0.040(4) -0.010(5) -0.011(4) 0.022(5)
C53 0.070(5) 0.087(6) 0.038(4) 0.004(4) 0.001(4) 0.035(5)
C54 0.097(7) 0.097(7) 0.045(5) 0.007(4) 0.009(5) 0.022(6)
C55 0.053(4) 0.072(5) 0.046(4) 0.010(4) -0.005(3) 0.001(4)
C56 0.055(4) 0.080(5) 0.044(4) 0.004(4) 0.004(3) 0.010(4)
C57 0.053(4) 0.088(6) 0.057(5) 0.000(4) 0.007(4) 0.000(4)
C58 0.059(5) 0.082(6) 0.085(7) 0.014(5) 0.017(5) -0.002(4)
C59 0.068(5) 0.068(5) 0.069(5) 0.008(4) 0.005(4) 0.018(4)
C60 0.055(4) 0.073(5) 0.049(4) 0.011(4) -0.002(3) 0.001(4)
C61 0.051(4) 0.066(5) 0.053(4) -0.005(4) -0.007(3) 0.017(4)
C62 0.056(4) 0.085(6) 0.057(5) -0.013(4) -0.004(4) 0.020(4)
C63 0.049(4) 0.078(5) 0.066(5) -0.005(4) 0.000(4) 0.003(4)
C64 0.059(4) 0.078(5) 0.047(4) -0.013(4) 0.002(3) 0.010(4)
C65 0.054(4) 0.063(4) 0.039(4) -0.001(3) -0.006(3) 0.010(3)
C66 0.056(4) 0.065(5) 0.038(4) 0.003(3) -0.008(3) 0.012(4)
C67 0.063(4) 0.070(5) 0.038(4) -0.004(3) 0.002(3) 0.007(4)
C68 0.085(6) 0.103(7) 0.046(4) -0.008(5) -0.007(4) -0.017(5)
C69 0.062(5) 0.086(6) 0.046(4) -0.008(4) 0.011(4) -0.010(4)
C70 0.074(5) 0.063(5) 0.043(4) 0.007(4) 0.008(4) 0.001(4)
C71 0.087(6) 0.057(5) 0.069(6) -0.003(4) 0.026(5) 0.009(4)
C72 0.050(4) 0.079(5) 0.046(4) 0.005(4) 0.008(3) 0.004(4)
C73 0.063(4) 0.064(5) 0.052(4) 0.011(4) 0.004(4) 0.018(4)
C74 0.079(6) 0.065(5) 0.083(6) 0.010(5) 0.002(5) 0.011(4)
C75 0.074(5) 0.072(5) 0.069(6) 0.001(4) 0.016(4) 0.025(5)
C76 0.065(5) 0.081(6) 0.062(5) 0.014(4) -0.006(4) 0.013(4)
C77 0.060(4) 0.081(5) 0.040(4) 0.006(4) -0.001(3) 0.021(4)
C78 0.077(6) 0.104(7) 0.051(5) 0.016(5) -0.014(4) 0.014(5)
C79 0.058(4) 0.080(5) 0.030(3) 0.001(3) 0.004(3) 0.014(4)
C80 0.050(4) 0.081(5) 0.031(3) -0.009(3) -0.004(3) 0.014(4)
C81 0.058(4) 0.096(6) 0.039(4) 0.002(4) -0.007(3) 0.015(4)
C82 0.051(4) 0.106(7) 0.050(4) 0.000(5) -0.006(4) 0.004(4)
C83 0.074(5) 0.092(6) 0.054(5) -0.027(4) -0.024(4) 0.006(5)
C84 0.063(5) 0.085(6) 0.052(5) -0.023(4) -0.009(4) 0.019(4)
C85 0.062(4) 0.063(4) 0.032(3) -0.006(3) -0.001(3) -0.005(4)
C86 0.068(5) 0.085(6) 0.046(4) -0.003(4) -0.005(4) 0.004(5)
C87 0.076(6) 0.079(6) 0.061(5) 0.003(4) -0.008(4) -0.011(5)
C88 0.082(6) 0.089(6) 0.061(5) 0.006(5) -0.026(5) -0.004(5)
C89 0.079(5) 0.065(5) 0.037(4) -0.007(3) -0.004(4) -0.002(4)
C90 0.076(5) 0.068(5) 0.035(4) -0.005(4) -0.010(4) -0.009(4)
C91 0.129(9) 0.073(6) 0.127(9) 0.048(6) -0.093(8) -0.049(6)
C92 0.24(2) 0.185(16) 0.34(3) 0.194(19) -0.22(2) -0.150(16)
C93 0.134(10) 0.068(6) 0.164(13) 0.035(7) -0.111(10) -0.027(6)
C94 0.098(7) 0.058(5) 0.093(7) -0.025(5) -0.063(6) 0.022(5)
C95 0.206(15) 0.108(8) 0.159(12) -0.082(9) -0.143(12) 0.099(10)
C96 0.089(6) 0.075(6) 0.080(6) -0.016(5) -0.044(5) 0.035(5)
S7 0.0456(8) 0.0652(11) 0.0373(9) -0.0052(8) -0.0052(7) 0.0024(8)
S9 0.0471(9) 0.0702(11) 0.0413(9) -0.0022(8) -0.0107(7) -0.0016(8)
S8 0.0471(9) 0.0678(11) 0.0343(8) -0.0061(8) -0.0042(7) 0.0081(8)
S10 0.0463(9) 0.0665(11) 0.0386(9) -0.0056(8) -0.0073(7) 0.0026(8)
S11 0.0516(9) 0.0706(11) 0.0345(8) -0.0055(8) 0.0023(7) -0.0137(8)
S12 0.0612(10) 0.0638(11) 0.0392(9) -0.0073(8) -0.0028(8) -0.0022(9)
S2 0.0557(10) 0.0803(13) 0.0439(10) -0.0086(9) -0.0152(8) 0.0125(10)
S4 0.0530(9) 0.0629(11) 0.0360(9) 0.0013(8) -0.0018(7) -0.0005(8)
S1 0.0541(10) 0.0805(13) 0.0418(9) -0.0064(9) -0.0113(8) 0.0124(10)
S3 0.0522(9) 0.0659(11) 0.0367(9) 0.0047(8) 0.0015(7) -0.0001(8)
S6 0.0579(10) 0.0855(13) 0.0344(9) 0.0024(9) 0.0045(8) 0.0240(10)
S5 0.0708(11) 0.0540(10) 0.0371(9) 0.0006(7) -0.0062(8) 0.0049(9)
Sn6 0.0461(2) 0.0570(3) 0.0337(2) -0.0031(2) -0.00113(18) -0.0049(2)
Sn7 0.0444(2) 0.0655(3) 0.0341(2) -0.0004(2) -0.00286(19) -0.0075(2)
Sn5 0.0467(2) 0.0600(3) 0.0316(2) -0.0036(2) -0.00048(18) 0.0016(2)
Sn8 0.0444(2) 0.0565(3) 0.0415(2) -0.0046(2) -0.00947(19) -0.0017(2)
Sn2 0.0517(3) 0.0794(3) 0.0373(2) -0.0085(2) -0.0053(2) 0.0195(2)
Sn3 0.0494(2) 0.0618(3) 0.0341(2) 0.0035(2) 0.00192(19) 0.0115(2)
Sn1 0.0589(3) 0.0557(3) 0.0446(3) -0.0058(2) -0.0162(2) 0.0120(2)
Sn4 0.0514(2) 0.0529(3) 0.0323(2) 0.0005(2) 0.00069(19) 0.0026(2)
Fe3 0.0433(5) 0.0606(6) 0.0396(5) 0.0040(4) -0.0072(4) -0.0052(4)
Fe4 0.0461(5) 0.0664(6) 0.0471(6) -0.0009(5) -0.0003(4) 0.0000(5)
Fe1 0.0486(5) 0.0624(6) 0.0515(6) -0.0014(5) 0.0030(5) 0.0086(5)
Fe2 0.0579(6) 0.0655(6) 0.0385(5) -0.0062(5) -0.0079(5) 0.0095(5)
N12 0.050(3) 0.055(3) 0.037(3) -0.002(3) -0.007(2) -0.005(3)
N11 0.053(3) 0.069(4) 0.047(3) -0.006(3) -0.008(3) 0.000(3)
N9 0.049(3) 0.069(4) 0.056(4) -0.006(3) -0.020(3) 0.006(3)
N10 0.044(3) 0.062(4) 0.059(4) -0.007(3) -0.018(3) 0.000(3)
N14 0.048(3) 0.072(4) 0.038(3) 0.001(3) -0.005(2) 0.004(3)
N13 0.052(3) 0.069(4) 0.040(3) -0.001(3) -0.003(3) -0.003(3)
N15 0.061(4) 0.080(4) 0.039(3) -0.009(3) 0.006(3) 0.007(3)
N16 0.047(3) 0.087(5) 0.031(3) -0.005(3) 0.001(2) -0.003(3)
N7 0.061(4) 0.090(5) 0.052(4) -0.006(4) -0.007(3) 0.019(4)
N8 0.065(4) 0.092(5) 0.039(3) 0.000(3) 0.007(3) 0.020(4)
N6 0.057(3) 0.059(4) 0.040(3) -0.002(3) -0.008(3) 0.001(3)
N5 0.051(3) 0.053(3) 0.037(3) -0.002(3) 0.000(2) -0.004(3)
N3 0.055(3) 0.072(4) 0.040(3) 0.005(3) -0.007(3) 0.005(3)
N4 0.060(4) 0.080(5) 0.041(3) 0.004(3) -0.001(3) 0.013(3)
N2 0.101(6) 0.052(4) 0.081(5) 0.006(4) -0.044(5) -0.010(4)
N1 0.109(6) 0.054(4) 0.077(5) 0.003(4) -0.055(5) 0.006(4)
C97 0.156(12) 0.083(7) 0.103(9) -0.015(7) 0.033(9) 0.002(8)
Cl1 0.124(3) 0.153(3) 0.199(5) -0.057(3) 0.052(3) -0.030(3)
Cl2 0.151(4) 0.104(2) 0.235(6) 0.022(3) 0.099(4) 0.004(2)
C98 0.152(13) 0.093(8) 0.120(11) 0.005(8) -0.028(10) -0.014(9)
Cl3 0.173(5) 0.199(5) 0.325(9) 0.154(6) -0.098(5) -0.068(4)
Cl4 0.409(12) 0.128(4) 0.323(10) 0.044(5) -0.240(9) -0.079(5)
C99 0.141(14) 0.166(16) 0.155(16) 0.013(13) 0.015(12) 0.035(12)
Cl5 0.159(5) 0.125(4) 0.422(12) -0.083(5) -0.062(6) -0.010(3)
Cl6 0.54(2) 0.168(7) 0.61(3) 0.004(11) 0.21(2) 0.053(11)
C100 0.57(8) 0.29(4) 0.30(4) 0.25(3) 0.13(4) 0.22(4)
Cl7 0.280(10) 0.457(15) 0.265(9) -0.237(11) -0.055(8) 0.161(11)
Cl8 0.418(19) 0.56(3) 0.55(2) -0.07(2) 0.265(19) -0.234(19)
C101 0.128(14) 0.23(2) 0.49(5) -0.11(3) -0.09(2) -0.035(15)
Cl9 0.402(16) 0.67(3) 0.308(13) 0.220(15) -0.104(11) -0.367(18)
Cl10 0.77(3) 0.317(14) 0.44(2) 0.184(14) 0.35(2) 0.220(19)
C102 0.21(3) 0.156(18) 0.36(4) -0.12(2) 0.08(3) 0.005(18)
Cl12 0.219(7) 0.207(7) 0.497(17) 0.165(9) -0.130(9) -0.030(6)
ClA 0.100(5) 0.108(5) 0.155(8) -0.013(4) 0.025(4) -0.014(4)
Cl11 0.60(4) 0.182(12) 0.124(9) 0.043(8) 0.050(15) 0.004(18)

loop_
_atom_type_symbol
_atom_type_description
_atom_type_scat_dispersion_real
_atom_type_scat_dispersion_imag
_atom_type_scat_source
C C 0.0033 0.0016 'International Tables Vol C Tables 4.2.6.8 and 6.1.1.4'
H H 0.0000 0.0000 'International Tables Vol C Tables 4.2.6.8 and 6.1.1.4'
S S 0.1246 0.1234 'International Tables Vol C Tables 4.2.6.8 and 6.1.1.4'
Sn Sn -0.6537 1.4246 'International Tables Vol C Tables 4.2.6.8 and 6.1.1.4'
Fe Fe 0.3463 0.8444 'International Tables Vol C Tables 4.2.6.8 and 6.1.1.4'
Cl Cl 0.1484 0.1585 'International Tables Vol C Tables 4.2.6.8 and 6.1.1.4'
N N 0.0061 0.0033 'International Tables Vol C Tables 4.2.6.8 and 6.1.1.4'

loop_
_geom_angle_atom_site_label_1
_geom_angle_atom_site_label_2
_geom_angle_atom_site_label_3
_geom_angle
C2 C1 C3 111.8(7)
C2 C1 C4 110.0(7)
C3 C1 C4 109.7(7)
C2 C1 Sn6 109.4(5)
C3 C1 Sn6 106.5(6)
C4 C1 Sn6 109.4(6)
C1 C2 H2A 109.5
C1 C2 H2B 109.5
H2A C2 H2B 109.5
C1 C2 H2C 109.5
H2A C2 H2C 109.5
H2B C2 H2C 109.5
C1 C3 H3A 109.5
C1 C3 H3B 109.5
H3A C3 H3B 109.5
C1 C3 H3C 109.5
H3A C3 H3C 109.5
H3B C3 H3C 109.5
C5 C4 C1 116.6(7)
C5 C4 H4A 108.1
C1 C4 H4A 108.1
C5 C4 H4B 108.1
C1 C4 H4B 108.1
H4A C4 H4B 107.3
N12 C5 C6 125.5(8)
N12 C5 C4 115.8(7)
C6 C5 C4 118.5(8)
C5 C6 H6A 109.5
C5 C6 H6B 109.5
H6A C6 H6B 109.5
C5 C6 H6C 109.5
H6A C6 H6C 109.5
H6B C6 H6C 109.5
N11 C7 C8 121.4(7)
N11 C7 H7 119.3
C8 C7 H7 119.3
C7 C8 C9 128.1(7)
C7 C8 C12 125.0(6)
C9 C8 C12 106.9(7)
C7 C8 Fe3 125.7(5)
C9 C8 Fe3 69.1(5)
C12 C8 Fe3 68.7(4)
C8 C9 C10 108.1(7)
C8 C9 Fe3 69.8(4)
C10 C9 Fe3 69.9(4)
C8 C9 H9 126.0
C10 C9 H9 126.0
Fe3 C9 H9 125.9
C11 C10 C9 107.4(7)
C11 C10 Fe3 68.9(4)
C9 C10 Fe3 68.8(4)
C11 C10 H10 126.3
C9 C10 H10 126.3
Fe3 C10 H10 127.6
C12 C11 C10 108.3(7)
C12 C11 Fe3 69.6(4)
C10 C11 Fe3 70.0(4)
C12 C11 H11 125.8
C10 C11 H11 125.8
Fe3 C11 H11 126.2
C11 C12 C8 109.4(7)
C11 C12 Fe3 70.2(5)
C8 C12 Fe3 70.0(4)
C11 C12 H12 125.3
C8 C12 H12 125.3
Fe3 C12 H12 126.1
C14 C13 C17 107.3(7)
C14 C13 Fe3 70.1(5)
C17 C13 Fe3 69.9(4)
C14 C13 H13 126.4
C17 C13 H13 126.4
Fe3 C13 H13 125.2
C15 C14 C13 110.3(7)
C15 C14 Fe3 70.1(5)
C13 C14 Fe3 69.5(5)
C15 C14 H14 124.8
C13 C14 H14 124.8
Fe3 C14 H14 127.2
C14 C15 C16 107.2(7)
C14 C15 Fe3 70.2(5)
C16 C15 Fe3 68.8(4)
C14 C15 H15 126.4
C16 C15 H15 126.4
Fe3 C15 H15 126.1
C15 C16 C17 108.8(7)
C15 C16 Fe3 70.3(4)
C17 C16 Fe3 70.4(4)
C15 C16 H16 125.6
C17 C16 H16 125.6
Fe3 C16 H16 125.3
C18 C17 C16 124.4(7)
C18 C17 C13 129.3(7)
C16 C17 C13 106.3(6)
C18 C17 Fe3 126.6(5)
C16 C17 Fe3 68.4(4)
C13 C17 Fe3 68.9(4)
N9 C18 C17 118.7(7)
N9 C18 H18 120.7
C17 C18 H18 120.7
N10 C19 C20 124.5(7)
N10 C19 C21 116.7(7)
C20 C19 C21 118.7(7)
C19 C20 H20A 109.5
C19 C20 H20B 109.5
H20A C20 H20B 109.5
C19 C20 H20C 109.5
H20A C20 H20C 109.5
H20B C20 H20C 109.5
C22 C21 C19 117.0(7)
C22 C21 H21A 108.0
C19 C21 H21A 108.0
C22 C21 H21B 108.0
C19 C21 H21B 108.0
H21A C21 H21B 107.3
C21 C22 C24 111.9(7)
C21 C22 C23 110.4(7)
C24 C22 C23 110.9(7)
C21 C22 Sn8 108.8(5)
C24 C22 Sn8 107.2(6)
C23 C22 Sn8 107.6(5)
C22 C23 H23A 109.5
C22 C23 H23B 109.5
H23A C23 H23B 109.5
C22 C23 H23C 109.5
H23A C23 H23C 109.5
H23B C23 H23C 109.5
C22 C24 H24A 109.5
C22 C24 H24B 109.5
H24A C24 H24B 109.5
C22 C24 H24C 109.5
H24A C24 H24C 109.5
H24B C24 H24C 109.5
C26 C25 C27 112.3(7)
C26 C25 C28 109.1(6)
C27 C25 C28 111.9(7)
C26 C25 Sn5 109.1(5)
C27 C25 Sn5 107.5(5)
C28 C25 Sn5 106.7(5)
C25 C26 H26A 109.5
C25 C26 H26B 109.5
H26A C26 H26B 109.5
C25 C26 H26C 109.5
H26A C26 H26C 109.5
H26B C26 H26C 109.5
C25 C27 H27A 109.5
C25 C27 H27B 109.5
H27A C27 H27B 109.5
C25 C27 H27C 109.5
H27A C27 H27C 109.5
H27B C27 H27C 109.5
C29 C28 C25 116.0(6)
C29 C28 H28A 108.3
C25 C28 H28A 108.3
C29 C28 H28B 108.3
C25 C28 H28B 108.3
H28A C28 H28B 107.4
N14 C29 C28 117.0(7)
N14 C29 C30 124.3(7)
C28 C29 C30 118.7(7)
C29 C30 H30A 109.5
C29 C30 H30B 109.5
H30A C30 H30B 109.5
C29 C30 H30C 109.5
H30A C30 H30C 109.5
H30B C30 H30C 109.5
N13 C31 C32 121.0(7)
N13 C31 H31 119.5
C32 C31 H31 119.5
C36 C32 C33 106.5(7)
C36 C32 C31 126.1(7)
C33 C32 C31 127.3(7)
C36 C32 Fe4 69.7(5)
C33 C32 Fe4 69.6(5)
C31 C32 Fe4 127.5(5)
C34 C33 C32 109.9(8)
C34 C33 Fe4 70.6(5)
C32 C33 Fe4 69.6(4)
C34 C33 H33 125.0
C32 C33 H33 125.0
Fe4 C33 H33 126.4
C33 C34 C35 106.6(8)
C33 C34 Fe4 69.6(5)
C35 C34 Fe4 69.3(5)
C33 C34 H34 126.7
C35 C34 H34 126.7
Fe4 C34 H34 125.9
C36 C35 C34 107.8(8)
C36 C35 Fe4 69.5(5)
C34 C35 Fe4 69.5(5)
C36 C35 H35 126.1
C34 C35 H35 126.1
Fe4 C35 H35 126.5
C35 C36 C32 109.2(7)
C35 C36 Fe4 70.5(5)
C32 C36 Fe4 69.9(5)
C35 C36 H36 125.4
C32 C36 H36 125.4
Fe4 C36 H36 125.8
C38 C37 C41 109.4(7)
C38 C37 Fe4 71.2(5)
C41 C37 Fe4 69.5(5)
C38 C37 H37 125.3
C41 C37 H37 125.3
Fe4 C37 H37 125.6
C37 C38 C39 108.0(8)
C37 C38 Fe4 69.7(5)
C39 C38 Fe4 69.7(5)
C37 C38 H38 126.0
C39 C38 H38 126.0
Fe4 C38 H38 126.3
C40 C39 C38 108.0(7)
C40 C39 Fe4 69.2(5)
C38 C39 Fe4 69.0(5)
C40 C39 H39 126.0
C38 C39 H39 126.0
Fe4 C39 H39 127.4
C39 C40 C41 107.8(8)
C39 C40 Fe4 71.2(5)
C41 C40 Fe4 69.0(5)
C39 C40 H40 126.1
C41 C40 H40 126.1
Fe4 C40 H40 125.2
C37 C41 C40 106.7(8)
C37 C41 C42 125.6(7)
C40 C41 C42 127.7(8)
C37 C41 Fe4 69.5(5)
C40 C41 Fe4 69.3(5)
C42 C41 Fe4 126.0(6)
N15 C42 C41 121.1(8)
N15 C42 H42 119.4
C41 C42 H42 119.4
N16 C43 C44 128.5(8)
N16 C43 C45 114.5(7)
C44 C43 C45 116.7(7)
C43 C44 H44A 109.5
C43 C44 H44B 109.5
H44A C44 H44B 109.5
C43 C44 H44C 109.5
H44A C44 H44C 109.5
H44B C44 H44C 109.5
C46 C45 C43 117.7(6)
C46 C45 H45A 107.9
C43 C45 H45A 107.9
C46 C45 H45B 107.9
C43 C45 H45B 107.9
H45A C45 H45B 107.2
C48 C46 C45 112.2(7)
C48 C46 C47 111.4(8)
C45 C46 C47 110.9(6)
C48 C46 Sn7 105.8(5)
C45 C46 Sn7 107.3(5)
C47 C46 Sn7 108.8(5)
C46 C47 H47A 109.5
C46 C47 H47B 109.5
H47A C47 H47B 109.5
C46 C47 H47C 109.5
H47A C47 H47C 109.5
H47B C47 H47C 109.5
C46 C48 H48A 109.5
C46 C48 H48B 109.5
H48A C48 H48B 109.5
C46 C48 H48C 109.5
H48A C48 H48C 109.5
H48B C48 H48C 109.5
C52 C49 C51 111.2(7)
C52 C49 C50 111.6(8)
C51 C49 C50 110.4(9)
C52 C49 Sn2 108.9(6)
C51 C49 Sn2 108.9(5)
C50 C49 Sn2 105.7(5)
C49 C50 H50A 109.5
C49 C50 H50B 109.5
H50A C50 H50B 109.5
C49 C50 H50C 109.5
H50A C50 H50C 109.5
H50B C50 H50C 109.5
C49 C51 H51A 109.5
C49 C51 H51B 109.5
H51A C51 H51B 109.5
C49 C51 H51C 109.5
H51A C51 H51C 109.5
H51B C51 H51C 109.5
C49 C52 C53 117.4(7)
C49 C52 H52A 107.9
C53 C52 H52A 108.0
C49 C52 H52B 108.0
C53 C52 H52B 108.0
H52A C52 H52B 107.2
N7 C53 C54 123.6(9)
N7 C53 C52 115.3(8)
C54 C53 C52 121.0(7)
C53 C54 H54A 109.5
C53 C54 H54B 109.5
H54A C54 H54B 109.5
C53 C54 H54C 109.5
H54A C54 H54C 109.5
H54B C54 H54C 109.5
N8 C55 C56 122.4(8)
N8 C55 H55 118.8
C56 C55 H55 118.8
C60 C56 C57 106.2(8)
C60 C56 C55 127.8(7)
C57 C56 C55 126.0(8)
C60 C56 Fe1 69.3(4)
C57 C56 Fe1 69.4(5)
C55 C56 Fe1 126.0(6)
C56 C57 C58 108.7(8)
C56 C57 Fe1 70.1(5)
C58 C57 Fe1 68.5(5)
C56 C57 H57 125.7
C58 C57 H57 125.7
Fe1 C57 H57 127.3
C59 C58 C57 105.9(8)
C59 C58 Fe1 70.1(5)
C57 C58 Fe1 69.4(5)
C59 C58 H58 127.0
C57 C58 H58 127.0
Fe1 C58 H58 125.1
C58 C59 C60 109.3(8)
C58 C59 Fe1 69.9(5)
C60 C59 Fe1 70.0(5)
C58 C59 H59 125.4
C60 C59 H59 125.4
Fe1 C59 H59 126.3
C59 C60 C56 109.9(7)
C59 C60 Fe1 69.7(5)
C56 C60 Fe1 70.4(5)
C59 C60 H60 125.1
C56 C60 H60 125.1
Fe1 C60 H60 126.4
C62 C61 C65 108.6(7)
C62 C61 Fe1 70.1(5)
C65 C61 Fe1 69.7(5)
C62 C61 H61 125.7
C65 C61 H61 125.7
Fe1 C61 H61 126.1
C61 C62 C63 107.3(7)
C61 C62 Fe1 69.9(5)
C63 C62 Fe1 68.9(5)
C61 C62 H62 126.3
C63 C62 H62 126.3
Fe1 C62 H62 126.5
C64 C63 C62 108.1(8)
C64 C63 Fe1 70.2(5)
C62 C63 Fe1 69.8(5)
C64 C63 H63 126.0
C62 C63 H63 126.0
Fe1 C63 H63 125.6
C65 C64 C63 107.4(7)
C65 C64 Fe1 69.8(5)
C63 C64 Fe1 68.8(5)
C65 C64 H64 126.3
C63 C64 H64 126.3
Fe1 C64 H64 126.7
C64 C65 C61 108.6(7)
C64 C65 C66 127.4(7)
C61 C65 C66 124.0(7)
C64 C65 Fe1 70.2(5)
C61 C65 Fe1 69.5(5)
C66 C65 Fe1 126.1(5)
N6 C66 C65 119.1(7)
N6 C66 H66 120.5
C65 C66 H66 120.5
N5 C67 C68 124.6(8)
N5 C67 C69 117.6(7)
C68 C67 C69 117.7(7)
C67 C68 H68A 109.5
C67 C68 H68B 109.5
H68A C68 H68B 109.5
C67 C68 H68C 109.5
H68A C68 H68C 109.5
H68B C68 H68C 109.5
C67 C69 C70 117.5(7)
C67 C69 H69A 107.9
C70 C69 H69A 107.9
C67 C69 H69B 107.9
C70 C69 H69B 107.9
H69A C69 H69B 107.2
C69 C70 C71 112.6(8)
C69 C70 C72 111.0(6)
C71 C70 C72 111.7(7)
C69 C70 Sn4 107.8(5)
C71 C70 Sn4 106.2(5)
C72 C70 Sn4 107.2(5)
C70 C71 H71A 109.5
C70 C71 H71B 109.5
H71A C71 H71B 109.5
C70 C71 H71C 109.5
H71A C71 H71C 109.5
H71B C71 H71C 109.5
C70 C72 H72A 109.5
C70 C72 H72B 109.5
H72A C72 H72B 109.5
C70 C72 H72C 109.5
H72A C72 H72C 109.5
H72B C72 H72C 109.5
C76 C73 C74 110.1(7)
C76 C73 C75 109.5(7)
C74 C73 C75 111.2(8)
C76 C73 Sn3 109.5(6)
C74 C73 Sn3 109.4(5)
C75 C73 Sn3 107.1(5)
C73 C74 H74A 109.5
C73 C74 H74B 109.5
H74A C74 H74B 109.5
C73 C74 H74C 109.5
H74A C74 H74C 109.5
H74B C74 H74C 109.5
C73 C75 H75A 109.5
C73 C75 H75B 109.5
H75A C75 H75B 109.5
C73 C75 H75C 109.5
H75A C75 H75C 109.5
H75B C75 H75C 109.5
C73 C76 C77 116.1(7)
C73 C76 H76A 108.3
C77 C76 H76A 108.3
C73 C76 H76B 108.3
C77 C76 H76B 108.3
H76A C76 H76B 107.4
N3 C77 C78 126.4(9)
N3 C77 C76 116.1(7)
C78 C77 C76 117.5(8)
C77 C78 H78A 109.5
C77 C78 H78B 109.5
H78A C78 H78B 109.5
C77 C78 H78C 109.5
H78A C78 H78C 109.5
H78B C78 H78C 109.5
N4 C79 C80 122.0(7)
N4 C79 H79 119.0
C80 C79 H79 119.0
C79 C80 C81 130.9(8)
C79 C80 C84 124.3(7)
C81 C80 C84 104.8(8)
C79 C80 Fe2 127.0(5)
C81 C80 Fe2 69.0(5)
C84 C80 Fe2 68.5(5)
C82 C81 C80 109.9(8)
C82 C81 Fe2 69.9(5)
C80 C81 Fe2 69.9(4)
C82 C81 H81 125.0
C80 C81 H81 125.0
Fe2 C81 H81 126.7
C81 C82 C83 107.2(8)
C81 C82 Fe2 69.9(5)
C83 C82 Fe2 70.4(5)
C81 C82 H82 126.4
C83 C82 H82 126.4
Fe2 C82 H82 124.9
C84 C83 C82 109.3(9)
C84 C83 Fe2 69.4(5)
C82 C83 Fe2 68.8(5)
C84 C83 H83 125.3
C82 C83 H83 125.3
Fe2 C83 H83 128.1
C83 C84 C80 108.8(7)
C83 C84 Fe2 71.3(6)
C80 C84 Fe2 69.5(4)
C83 C84 H84 125.6
C80 C84 H84 125.6
Fe2 C84 H84 125.1
C89 C85 C86 109.0(7)
C89 C85 Fe2 69.9(4)
C86 C85 Fe2 70.8(4)
C89 C85 H85 125.5
C86 C85 H85 125.5
Fe2 C85 H85 125.4
C87 C86 C85 105.5(8)
C87 C86 Fe2 68.3(5)
C85 C86 Fe2 67.6(4)
C87 C86 H86 127.3
C85 C86 H86 127.3
Fe2 C86 H86 128.3
C88 C87 C86 108.4(9)
C88 C87 Fe2 69.1(6)
C86 C87 Fe2 70.4(5)
C88 C87 H87 125.8
C86 C87 H87 125.8
Fe2 C87 H87 126.3
C89 C88 C87 108.4(9)
C89 C88 Fe2 69.6(5)
C87 C88 Fe2 70.0(5)
C89 C88 H88 125.8
C87 C88 H88 125.8
Fe2 C88 H88 126.2
C85 C89 C88 108.7(8)
C85 C89 C90 124.4(8)
C88 C89 C90 126.9(8)
C85 C89 Fe2 69.6(4)
C88 C89 Fe2 69.7(5)
C90 C89 Fe2 127.3(6)
N2 C90 C89 122.2(8)
N2 C90 H90 118.9
C89 C90 H90 118.9
N1 C91 C92 126.8(11)
N1 C91 C93 115.4(10)
C92 C91 C93 117.7(9)
C91 C92 H92A 109.5
C91 C92 H92B 109.5
H92A C92 H92B 109.5
C91 C92 H92C 109.5
H92A C92 H92C 109.5
H92B C92 H92C 109.5
C91 C93 C94 114.8(9)
C91 C93 H93A 108.6
C94 C93 H93A 108.6
C91 C93 H93B 108.6
C94 C93 H93B 108.6
H93A C93 H93B 107.5
C95 C94 C93 113.7(11)
C95 C94 C96 110.0(10)
C93 C94 C96 110.6(8)
C95 C94 Sn1 108.6(7)
C93 C94 Sn1 107.4(7)
C96 C94 Sn1 106.2(6)
C94 C95 H95A 109.5
C94 C95 H95B 109.5
H95A C95 H95B 109.5
C94 C95 H95C 109.5
H95A C95 H95C 109.5
H95B C95 H95C 109.5
C94 C96 H96A 109.5
C94 C96 H96B 109.5
H96A C96 H96B 109.5
C94 C96 H96C 109.5
H96A C96 H96C 109.5
H96B C96 H96C 109.5
Sn6 S7 Sn5 88.92(6)
Sn8 S9 Sn7 88.79(6)
Sn5 S8 Sn6 89.10(6)
Sn7 S10 Sn8 88.79(6)
Sn7 S11 Sn6 109.00(7)
Sn8 S12 Sn5 107.90(7)
Sn1 S2 Sn2 88.89(7)
Sn3 S4 Sn4 88.57(6)
Sn2 S1 Sn1 88.84(7)
Sn4 S3 Sn3 88.75(6)
Sn3 S6 Sn2 109.74(7)
Sn1 S5 Sn4 108.46(7)
C1 Sn6 S7 121.6(2)
C1 Sn6 S11 107.3(2)
S7 Sn6 S11 125.32(7)
C1 Sn6 S8 101.2(2)
S7 Sn6 S8 91.10(6)
S11 Sn6 S8 102.79(6)
C1 Sn6 N12 73.2(3)
S7 Sn6 N12 85.71(14)
S11 Sn6 N12 86.23(14)
S8 Sn6 N12 170.59(14)
C46 Sn7 S10 121.4(2)
C46 Sn7 S11 108.9(2)
S10 Sn7 S11 124.69(7)
C46 Sn7 N16 74.2(3)
S10 Sn7 N16 85.37(14)
S11 Sn7 N16 87.37(16)
C46 Sn7 S9 100.2(2)
S10 Sn7 S9 91.03(6)
S11 Sn7 S9 102.02(7)
N16 Sn7 S9 170.34(16)
C25 Sn5 S8 123.6(2)
C25 Sn5 S12 104.6(2)
S8 Sn5 S12 125.79(7)
C25 Sn5 S7 101.9(2)
S8 Sn5 S7 90.74(6)
S12 Sn5 S7 103.07(7)
C25 Sn5 N14 74.6(2)
S8 Sn5 N14 83.18(15)
S12 Sn5 N14 87.62(16)
S7 Sn5 N14 169.30(16)
C22 Sn8 S9 123.6(2)
C22 Sn8 S12 104.1(2)
S9 Sn8 S12 125.95(7)
C22 Sn8 S10 101.9(2)
S9 Sn8 S10 91.33(6)
S12 Sn8 S10 103.07(7)
C22 Sn8 N10 74.0(2)
S9 Sn8 N10 83.71(14)
S12 Sn8 N10 86.84(16)
S10 Sn8 N10 170.01(16)
C49 Sn2 S1 122.5(2)
C49 Sn2 S6 107.4(2)
S1 Sn2 S6 124.55(7)
C49 Sn2 N7 73.6(3)
S1 Sn2 N7 85.29(17)
S6 Sn2 N7 87.08(18)
C49 Sn2 S2 101.1(3)
S1 Sn2 S2 90.93(7)
S6 Sn2 S2 102.45(7)
N7 Sn2 S2 170.24(18)
C73 Sn3 S4 121.1(2)
C73 Sn3 S6 108.8(2)
S4 Sn3 S6 124.38(8)
C73 Sn3 S3 100.3(2)
S4 Sn3 S3 91.58(6)
S6 Sn3 S3 102.83(6)
C73 Sn3 N3 73.9(3)
S4 Sn3 N3 85.55(15)
S6 Sn3 N3 85.99(15)
S3 Sn3 N3 170.76(15)
C94 Sn1 S2 124.1(2)
C94 Sn1 S5 102.0(3)
S2 Sn1 S5 126.82(7)
C94 Sn1 S1 104.1(3)
S2 Sn1 S1 91.17(7)
S5 Sn1 S1 102.82(7)
C94 Sn1 N1 72.3(4)
S2 Sn1 N1 84.36(16)
S5 Sn1 N1 86.2(2)
S1 Sn1 N1 170.9(2)
C70 Sn4 S3 124.5(2)
C70 Sn4 S5 104.1(2)
S3 Sn4 S5 125.30(7)
C70 Sn4 N5 75.4(3)
S3 Sn4 N5 82.34(14)
S5 Sn4 N5 87.71(15)
C70 Sn4 S4 102.1(2)
S3 Sn4 S4 91.01(6)
S5 Sn4 S4 102.82(7)
N5 Sn4 S4 169.46(14)
C12 Fe3 C9 69.2(3)
C12 Fe3 C16 128.0(3)
C9 Fe3 C16 118.4(3)
C12 Fe3 C11 40.3(3)
C9 Fe3 C11 69.5(4)
C16 Fe3 C11 165.1(3)
C12 Fe3 C13 121.2(3)
C9 Fe3 C13 161.5(3)
C16 Fe3 C13 69.0(3)
C11 Fe3 C13 107.7(4)
C12 Fe3 C8 41.4(3)
C9 Fe3 C8 41.1(3)
C16 Fe3 C8 107.7(3)
C11 Fe3 C8 69.1(3)
C13 Fe3 C8 156.5(3)
C12 Fe3 C10 68.6(3)
C9 Fe3 C10 41.3(3)
C16 Fe3 C10 152.7(3)
C11 Fe3 C10 41.2(3)
C13 Fe3 C10 124.7(3)
C8 Fe3 C10 69.2(3)
C12 Fe3 C15 164.5(3)
C9 Fe3 C15 105.2(3)
C16 Fe3 C15 40.8(3)
C11 Fe3 C15 152.9(3)
C13 Fe3 C15 68.5(3)
C8 Fe3 C15 125.1(3)
C10 Fe3 C15 117.3(3)
C12 Fe3 C14 155.3(4)
C9 Fe3 C14 124.0(3)
C16 Fe3 C14 67.5(3)
C11 Fe3 C14 120.1(4)
C13 Fe3 C14 40.4(3)
C8 Fe3 C14 161.6(3)
C10 Fe3 C14 106.4(3)
C15 Fe3 C14 39.7(4)
C12 Fe3 C17 109.5(3)
C9 Fe3 C17 154.7(3)
C16 Fe3 C17 41.2(3)
C11 Fe3 C17 126.9(3)
C13 Fe3 C17 41.2(3)
C8 Fe3 C17 120.9(3)
C10 Fe3 C17 163.5(3)
C15 Fe3 C17 69.1(3)
C14 Fe3 C17 68.1(3)
C41 Fe4 C37 41.1(3)
C41 Fe4 C40 41.7(3)
C37 Fe4 C40 69.0(3)
C41 Fe4 C36 109.5(3)
C37 Fe4 C36 130.9(3)
C40 Fe4 C36 118.6(3)
C41 Fe4 C32 121.2(3)
C37 Fe4 C32 111.5(3)
C40 Fe4 C32 154.2(3)
C36 Fe4 C32 40.4(3)
C41 Fe4 C33 156.0(3)
C37 Fe4 C33 121.6(3)
C40 Fe4 C33 161.5(3)
C36 Fe4 C33 67.6(3)
C32 Fe4 C33 40.8(3)
C41 Fe4 C38 67.9(4)
C37 Fe4 C38 39.1(3)
C40 Fe4 C38 68.4(4)
C36 Fe4 C38 167.2(3)
C32 Fe4 C38 129.3(3)
C33 Fe4 C38 109.4(4)
C41 Fe4 C35 126.7(3)
C37 Fe4 C35 166.5(3)
C40 Fe4 C35 105.2(4)
C36 Fe4 C35 40.1(3)
C32 Fe4 C35 68.1(3)
C33 Fe4 C35 67.5(3)
C38 Fe4 C35 151.6(3)
C41 Fe4 C34 163.5(3)
C37 Fe4 C34 152.2(4)
C40 Fe4 C34 123.7(4)
C36 Fe4 C34 68.3(3)
C32 Fe4 C34 68.5(3)
C33 Fe4 C34 39.8(3)
C38 Fe4 C34 117.9(4)
C35 Fe4 C34 41.2(3)
C41 Fe4 C39 68.1(3)
C37 Fe4 C39 67.8(3)
C40 Fe4 C39 39.6(3)
C36 Fe4 C39 150.6(3)
C32 Fe4 C39 166.1(3)
C33 Fe4 C39 126.7(3)
C38 Fe4 C39 41.4(3)
C35 Fe4 C39 116.2(3)
C34 Fe4 C39 105.3(4)
C63 Fe1 C61 68.2(3)
C63 Fe1 C58 104.1(4)
C61 Fe1 C58 152.0(3)
C63 Fe1 C65 68.1(3)
C61 Fe1 C65 40.9(3)
C58 Fe1 C65 163.1(4)
C63 Fe1 C62 41.3(3)
C61 Fe1 C62 40.0(3)
C58 Fe1 C62 116.5(4)
C65 Fe1 C62 68.3(3)
C63 Fe1 C59 116.9(4)
C61 Fe1 C59 167.6(3)
C58 Fe1 C59 40.0(4)
C65 Fe1 C59 128.7(3)
C62 Fe1 C59 150.8(4)
C63 Fe1 C64 41.0(3)
C61 Fe1 C64 68.3(3)
C58 Fe1 C64 124.4(4)
C65 Fe1 C64 40.1(3)
C62 Fe1 C64 69.0(3)
C59 Fe1 C64 107.6(4)
C63 Fe1 C60 152.4(4)
C61 Fe1 C60 130.7(3)
C58 Fe1 C60 68.1(4)
C65 Fe1 C60 111.4(3)
C62 Fe1 C60 166.2(3)
C59 Fe1 C60 40.3(3)
C64 Fe1 C60 120.3(3)
C63 Fe1 C57 125.7(3)
C61 Fe1 C57 119.3(3)
C58 Fe1 C57 42.1(4)
C65 Fe1 C57 154.6(3)
C62 Fe1 C57 106.8(4)
C59 Fe1 C57 68.0(4)
C64 Fe1 C57 163.7(4)
C60 Fe1 C57 67.2(3)
C63 Fe1 C56 164.2(3)
C61 Fe1 C56 109.8(3)
C58 Fe1 C56 69.9(4)
C65 Fe1 C56 121.5(3)
C62 Fe1 C56 127.2(3)
C59 Fe1 C56 68.5(4)
C64 Fe1 C56 154.3(3)
C60 Fe1 C56 40.2(3)
C57 Fe1 C56 40.4(3)
C85 Fe2 C89 40.5(3)
C85 Fe2 C84 127.1(3)
C89 Fe2 C84 109.6(3)
C85 Fe2 C81 118.9(4)
C89 Fe2 C81 154.6(4)
C84 Fe2 C81 68.7(3)
C85 Fe2 C82 152.8(3)
C89 Fe2 C82 164.7(4)
C84 Fe2 C82 68.3(3)
C81 Fe2 C82 40.1(4)
C85 Fe2 C88 68.7(4)
C89 Fe2 C88 40.7(3)
C84 Fe2 C88 121.1(4)
C81 Fe2 C88 162.3(4)
C82 Fe2 C88 126.3(4)
C85 Fe2 C87 69.2(3)
C89 Fe2 C87 68.8(4)
C84 Fe2 C87 154.5(4)
C81 Fe2 C87 124.1(4)
C82 Fe2 C87 106.2(4)
C88 Fe2 C87 40.9(4)
C85 Fe2 C80 106.3(3)
C89 Fe2 C80 120.2(3)
C84 Fe2 C80 42.0(3)
C81 Fe2 C80 41.2(3)
C82 Fe2 C80 69.2(3)
C88 Fe2 C80 155.8(3)
C87 Fe2 C80 161.5(3)
C85 Fe2 C83 164.3(3)
C89 Fe2 C83 128.3(4)
C84 Fe2 C83 39.3(4)
C81 Fe2 C83 67.4(4)
C82 Fe2 C83 40.8(3)
C88 Fe2 C83 109.8(4)
C87 Fe2 C83 120.5(4)
C80 Fe2 C83 68.4(4)
C85 Fe2 C86 41.5(3)
C89 Fe2 C86 69.2(3)
C84 Fe2 C86 163.8(4)
C81 Fe2 C86 105.1(3)
C82 Fe2 C86 117.2(3)
C88 Fe2 C86 69.2(4)
C87 Fe2 C86 41.3(4)
C80 Fe2 C86 123.6(3)
C83 Fe2 C86 153.7(3)
C5 N12 N11 114.7(6)
C5 N12 Sn6 111.9(5)
N11 N12 Sn6 133.4(4)
C7 N11 N12 112.4(6)
C18 N9 N10 111.8(6)
C19 N10 N9 115.5(6)
C19 N10 Sn8 111.0(5)
N9 N10 Sn8 133.5(5)
C29 N14 N13 117.0(6)
C29 N14 Sn5 110.6(5)
N13 N14 Sn5 132.4(4)
C31 N13 N14 114.2(6)
C42 N15 N16 113.0(6)
C43 N16 N15 113.2(6)
C43 N16 Sn7 113.4(5)
N15 N16 Sn7 133.4(4)
C53 N7 N8 113.7(8)
C53 N7 Sn2 112.2(7)
N8 N7 Sn2 134.1(5)
C55 N8 N7 112.5(7)
C66 N6 N5 111.3(6)
C67 N5 N6 115.3(6)
C67 N5 Sn4 109.9(5)
N6 N5 Sn4 134.7(4)
C77 N3 N4 115.9(6)
C77 N3 Sn3 111.4(6)
N4 N3 Sn3 132.7(5)
C79 N4 N3 114.4(7)
C90 N2 N1 113.7(7)
C91 N1 N2 113.9(9)
C91 N1 Sn1 110.9(6)
N2 N1 Sn1 134.3(5)
Cl2 C97 Cl1 112.8(6)
Cl2 C97 H97A 109.0
Cl1 C97 H97A 109.0
Cl2 C97 H97B 109.0
Cl1 C97 H97B 109.0
H97A C97 H97B 107.8
Cl4 C98 Cl3 111.0(8)
Cl4 C98 H98A 109.4
Cl3 C98 H98A 109.4
Cl4 C98 H98B 109.4
Cl3 C98 H98B 109.4
H98A C98 H98B 108.0
Cl5 C99 Cl6 119.9(15)
Cl5 C99 H99A 107.3
Cl6 C99 H99A 107.3
Cl5 C99 H99B 107.3
Cl6 C99 H99B 107.3
H99A C99 H99B 106.9
Cl8 C100 Cl7 107.7(13)
Cl8 C100 H10A 110.2
Cl7 C100 H10A 110.1
Cl8 C100 H10B 110.2
Cl7 C100 H10B 110.1
H10A C100 H10B 108.5
Cl10 C101 Cl9 110.7(12)
Cl10 C101 H10C 109.8
Cl9 C101 H10C 109.7
Cl10 C101 H10D 109.2
Cl9 C101 H10D 109.3
H10C C101 H10D 108.1
ClA C102 Cl12 114.1(11)
ClA C102 Cl11 49.8(10)
Cl12 C102 Cl11 87.8(11)
ClA C102 H10E 108.7
Cl12 C102 H10E 108.7
Cl11 C102 H10E 158.0
ClA C102 H10F 108.7
Cl12 C102 H10F 108.7
Cl11 C102 H10F 79.4
H10E C102 H10F 107.6

loop_
_geom_bond_atom_site_label_1
_geom_bond_atom_site_label_2
_geom_bond_distance
C1 C2 1.495(12)
C1 C3 1.500(12)
C1 C4 1.530(11)
C1 Sn6 2.178(8)
C2 H2A 0.9800
C2 H2B 0.9800
C2 H2C 0.9800
C3 H3A 0.9800
C3 H3B 0.9800
C3 H3C 0.9800
C4 C5 1.501(12)
C4 H4A 0.9900
C4 H4B 0.9900
C5 N12 1.282(10)
C5 C6 1.482(11)
C6 H6A 0.9800
C6 H6B 0.9800
C6 H6C 0.9800
C7 N11 1.272(10)
C7 C8 1.433(11)
C7 H7 0.9500
C8 C9 1.434(10)
C8 C12 1.440(11)
C8 Fe3 2.046(8)
C9 C10 1.442(12)
C9 Fe3 2.037(8)
C9 H9 0.9500
C10 C11 1.438(11)
C10 Fe3 2.052(7)
C10 H10 0.9500
C11 C12 1.400(11)
C11 Fe3 2.037(8)
C11 H11 0.9500
C12 Fe3 2.029(7)
C12 H12 0.9500
C13 C14 1.419(12)
C13 C17 1.447(11)
C13 Fe3 2.050(9)
C13 H13 0.9500
C14 C15 1.398(12)
C14 Fe3 2.057(9)
C14 H14 0.9500
C15 C16 1.428(10)
C15 Fe3 2.057(8)
C15 H15 0.9500
C16 C17 1.443(11)
C16 Fe3 2.036(8)
C16 H16 0.9500
C17 C18 1.436(10)
C17 Fe3 2.064(7)
C18 N9 1.282(10)
C18 H18 0.9500
C19 N10 1.283(9)
C19 C20 1.483(11)
C19 C21 1.504(10)
C20 H20A 0.9800
C20 H20B 0.9800
C20 H20C 0.9800
C21 C22 1.502(12)
C21 H21A 0.9900
C21 H21B 0.9900
C22 C24 1.529(11)
C22 C23 1.533(13)
C22 Sn8 2.187(7)
C23 H23A 0.9800
C23 H23B 0.9800
C23 H23C 0.9800
C24 H24A 0.9800
C24 H24B 0.9800
C24 H24C 0.9800
C25 C26 1.510(10)
C25 C27 1.514(12)
C25 C28 1.552(10)
C25 Sn5 2.174(7)
C26 H26A 0.9800
C26 H26B 0.9800
C26 H26C 0.9800
C27 H27A 0.9800
C27 H27B 0.9800
C27 H27C 0.9800
C28 C29 1.484(11)
C28 H28A 0.9900
C28 H28B 0.9900
C29 N14 1.279(9)
C29 C30 1.492(11)
C30 H30A 0.9800
C30 H30B 0.9800
C30 H30C 0.9800
C31 N13 1.256(9)
C31 C32 1.456(10)
C31 H31 0.9500
C32 C36 1.414(11)
C32 C33 1.429(11)
C32 Fe4 2.050(8)
C33 C34 1.399(12)
C33 Fe4 2.050(8)
C33 H33 0.9500
C34 C35 1.450(12)
C34 Fe4 2.063(8)
C34 H34 0.9500
C35 C36 1.407(11)
C35 Fe4 2.060(8)
C35 H35 0.9500
C36 Fe4 2.047(8)
C36 H36 0.9500
C37 C38 1.368(12)
C37 C41 1.425(12)
C37 Fe4 2.033(8)
C37 H37 0.9500
C38 C39 1.453(12)
C38 Fe4 2.052(8)
C38 H38 0.9500
C39 C40 1.387(12)
C39 Fe4 2.061(9)
C39 H39 0.9500
C40 C41 1.448(11)
C40 Fe4 2.036(8)
C40 H40 0.9500
C41 C42 1.451(12)
C41 Fe4 2.032(8)
C42 N15 1.297(10)
C42 H42 0.9500
C43 N16 1.275(10)
C43 C44 1.458(11)
C43 C45 1.531(11)
C44 H44A 0.9800
C44 H44B 0.9800
C44 H44C 0.9800
C45 C46 1.524(12)
C45 H45A 0.9900
C45 H45B 0.9900
C46 C48 1.519(12)
C46 C47 1.521(11)
C46 Sn7 2.207(7)
C47 H47A 0.9800
C47 H47B 0.9800
C47 H47C 0.9800
C48 H48A 0.9800
C48 H48B 0.9800
C48 H48C 0.9800
C49 C52 1.486(14)
C49 C51 1.524(13)
C49 C50 1.534(12)
C49 Sn2 2.188(8)
C50 H50A 0.9800
C50 H50B 0.9800
C50 H50C 0.9800
C51 H51A 0.9800
C51 H51B 0.9800
C51 H51C 0.9800
C52 C53 1.497(13)
C52 H52A 0.9900
C52 H52B 0.9900
C53 N7 1.299(10)
C53 C54 1.495(13)
C54 H54A 0.9800
C54 H54B 0.9800
C54 H54C 0.9800
C55 N8 1.280(10)
C55 C56 1.437(12)
C55 H55 0.9500
C56 C60 1.409(12)
C56 C57 1.418(11)
C56 Fe1 2.056(8)
C57 C58 1.466(14)
C57 Fe1 2.047(8)
C57 H57 0.9500
C58 C59 1.393(12)
C58 Fe1 2.034(9)
C58 H58 0.9500
C59 C60 1.405(12)
C59 Fe1 2.037(9)
C59 H59 0.9500
C60 Fe1 2.041(8)
C60 H60 0.9500
C61 C62 1.393(12)
C61 C65 1.420(11)
C61 Fe1 2.033(8)
C61 H61 0.9500
C62 C63 1.430(12)
C62 Fe1 2.035(8)
C62 H62 0.9500
C63 C64 1.422(11)
C63 Fe1 2.023(8)
C63 H63 0.9500
C64 C65 1.396(11)
C64 Fe1 2.041(8)
C64 H64 0.9500
C65 C66 1.476(11)
C65 Fe1 2.036(8)
C66 N6 1.274(9)
C66 H66 0.9500
C67 N5 1.307(9)
C67 C68 1.477(11)
C67 C69 1.498(11)
C68 H68A 0.9800
C68 H68B 0.9800
C68 H68C 0.9800
C69 C70 1.508(12)
C69 H69A 0.9900
C69 H69B 0.9900
C70 C71 1.516(12)
C70 C72 1.532(11)
C70 Sn4 2.198(8)
C71 H71A 0.9800
C71 H71B 0.9800
C71 H71C 0.9800
C72 H72A 0.9800
C72 H72B 0.9800
C72 H72C 0.9800
C73 C76 1.522(12)
C73 C74 1.539(13)
C73 C75 1.544(11)
C73 Sn3 2.166(8)
C74 H74A 0.9800
C74 H74B 0.9800
C74 H74C 0.9800
C75 H75A 0.9800
C75 H75B 0.9800
C75 H75C 0.9800
C76 C77 1.544(13)
C76 H76A 0.9900
C76 H76B 0.9900
C77 N3 1.260(10)
C77 C78 1.477(11)
C78 H78A 0.9800
C78 H78B 0.9800
C78 H78C 0.9800
C79 N4 1.296(10)
C79 C80 1.409(12)
C79 H79 0.9500
C80 C81 1.425(11)
C80 C84 1.452(12)
C80 Fe2 2.033(8)
C81 C82 1.387(14)
C81 Fe2 2.021(8)
C81 H81 0.9500
C82 C83 1.416(12)
C82 Fe2 2.021(9)
C82 H82 0.9500
C83 C84 1.364(13)
C83 Fe2 2.042(9)
C83 H83 0.9500
C84 Fe2 2.019(9)
C84 H84 0.9500
C85 C89 1.398(11)
C85 C86 1.447(11)
C85 Fe2 2.018(7)
C85 H85 0.9500
C86 C87 1.445(13)
C86 Fe2 2.061(9)
C86 H86 0.9500
C87 C88 1.416(13)
C87 Fe2 2.034(10)
C87 H87 0.9500
C88 C89 1.407(13)
C88 Fe2 2.023(10)
C88 H88 0.9500
C89 C90 1.456(12)
C89 Fe2 2.021(8)
C90 N2 1.300(11)
C90 H90 0.9500
C91 N1 1.282(11)
C91 C92 1.49(2)
C91 C93 1.537(15)
C92 H92A 0.9800
C92 H92B 0.9800
C92 H92C 0.9800
C93 C94 1.558(19)
C93 H93A 0.9900
C93 H93B 0.9900
C94 C95 1.504(14)
C94 C96 1.559(12)
C94 Sn1 2.176(9)
C95 H95A 0.9800
C95 H95B 0.9800
C95 H95C 0.9800
C96 H96A 0.9800
C96 H96B 0.9800
C96 H96C 0.9800
S7 Sn6 2.3891(18)
S7 Sn5 2.4983(17)
S9 Sn8 2.3846(17)
S9 Sn7 2.496(2)
S8 Sn5 2.3928(18)
S8 Sn6 2.4870(17)
S10 Sn7 2.3908(17)
S10 Sn8 2.4902(19)
S11 Sn7 2.4102(19)
S11 Sn6 2.4229(18)
S12 Sn8 2.406(2)
S12 Sn5 2.410(2)
S2 Sn1 2.3860(18)
S2 Sn2 2.491(2)
S4 Sn3 2.3848(19)
S4 Sn4 2.5071(18)
S1 Sn2 2.3921(19)
S1 Sn1 2.487(2)
S3 Sn4 2.3930(18)
S3 Sn3 2.4916(18)
S6 Sn3 2.4112(18)
S6 Sn2 2.415(2)
S5 Sn1 2.4074(19)
S5 Sn4 2.4082(19)
Sn6 N12 2.531(5)
Sn7 N16 2.488(6)
Sn5 N14 2.502(6)
Sn8 N10 2.507(6)
Sn2 N7 2.469(8)
Sn3 N3 2.547(6)
Sn1 N1 2.538(9)
Sn4 N5 2.483(6)
N12 N11 1.425(9)
N9 N10 1.430(8)
N14 N13 1.422(8)
N15 N16 1.409(9)
N7 N8 1.416(11)
N6 N5 1.385(8)
N3 N4 1.410(9)
N2 N1 1.386(11)
C97 Cl2 1.602(12)
C97 Cl1 1.710(11)
C97 H97A 0.9900
C97 H97B 0.9900
C98 Cl4 1.638(15)
C98 Cl3 1.681(14)
C98 H98A 0.9900
C98 H98B 0.9900
C99 Cl5 1.481(18)
C99 Cl6 1.62(2)
C99 H99A 0.9900
C99 H99B 0.9900
C100 Cl8 1.568(17)
C100 Cl7 1.770(18)
C100 H10A 0.9900
C100 H10B 0.9900
C101 Cl10 1.550(15)
C101 Cl9 1.814(16)
C101 H10C 0.9900
C101 H10D 0.9900
C102 ClA 1.551(16)
C102 Cl12 1.678(15)
C102 Cl11 2.03(3)
C102 H10E 0.9900
C102 H10F 0.9900

loop_
_geom_torsion_atom_site_label_1
_geom_torsion_atom_site_label_2
_geom_torsion_atom_site_label_3
_geom_torsion_atom_site_label_4
_geom_torsion
C2 C1 C4 C5 162.0(8)
C3 C1 C4 C5 -74.6(10)
Sn6 C1 C4 C5 41.8(9)
C1 C4 C5 N12 -28.3(11)
C1 C4 C5 C6 156.0(8)
N11 C7 C8 C9 -15.9(12)
N11 C7 C8 C12 166.3(7)
N11 C7 C8 Fe3 -106.2(8)
C7 C8 C9 C10 -179.3(7)
C12 C8 C9 C10 -1.2(9)
Fe3 C8 C9 C10 -59.7(5)
C7 C8 C9 Fe3 -119.7(8)
C12 C8 C9 Fe3 58.5(5)
C8 C9 C10 C11 1.4(9)
Fe3 C9 C10 C11 -58.2(6)
C8 C9 C10 Fe3 59.6(5)
C9 C10 C11 C12 -1.0(9)
Fe3 C10 C11 C12 -59.2(6)
C9 C10 C11 Fe3 58.2(5)
C10 C11 C12 C8 0.3(9)
Fe3 C11 C12 C8 -59.2(5)
C10 C11 C12 Fe3 59.4(6)
C7 C8 C12 C11 178.8(7)
C9 C8 C12 C11 0.6(9)
Fe3 C8 C12 C11 59.3(6)
C7 C8 C12 Fe3 119.5(7)
C9 C8 C12 Fe3 -58.7(5)
C17 C13 C14 C15 2.1(10)
Fe3 C13 C14 C15 -58.3(6)
C17 C13 C14 Fe3 60.3(6)
C13 C14 C15 C16 -1.2(10)
Fe3 C14 C15 C16 -59.1(6)
C13 C14 C15 Fe3 57.9(6)
C14 C15 C16 C17 -0.1(9)
Fe3 C15 C16 C17 -60.1(5)
C14 C15 C16 Fe3 60.0(6)
C15 C16 C17 C18 -179.5(7)
Fe3 C16 C17 C18 120.4(7)
C15 C16 C17 C13 1.4(9)
Fe3 C16 C17 C13 -58.7(5)
C15 C16 C17 Fe3 60.1(5)
C14 C13 C17 C18 178.9(7)
Fe3 C13 C17 C18 -120.7(8)
C14 C13 C17 C16 -2.1(9)
Fe3 C13 C17 C16 58.4(5)
C14 C13 C17 Fe3 -60.4(6)
C16 C17 C18 N9 170.8(7)
C13 C17 C18 N9 -10.4(12)
Fe3 C17 C18 N9 -102.0(8)
N10 C19 C21 C22 -29.1(12)
C20 C19 C21 C22 154.6(8)
C19 C21 C22 C24 159.1(8)
C19 C21 C22 C23 -76.9(9)
C19 C21 C22 Sn8 40.9(10)
C26 C25 C28 C29 162.2(8)
C27 C25 C28 C29 -73.0(9)
Sn5 C25 C28 C29 44.4(9)
C25 C28 C29 N14 -32.5(12)
C25 C28 C29 C30 149.5(9)
N13 C31 C32 C36 171.2(7)
N13 C31 C32 C33 -5.8(12)
N13 C31 C32 Fe4 -97.7(8)
C36 C32 C33 C34 1.0(9)
C31 C32 C33 C34 178.5(7)
Fe4 C32 C33 C34 -59.2(6)
C36 C32 C33 Fe4 60.2(5)
C31 C32 C33 Fe4 -122.3(8)
C32 C33 C34 C35 -1.1(9)
Fe4 C33 C34 C35 -59.7(6)
C32 C33 C34 Fe4 58.6(6)
C33 C34 C35 C36 0.8(9)
Fe4 C34 C35 C36 -59.1(6)
C33 C34 C35 Fe4 60.0(6)
C34 C35 C36 C32 -0.2(9)
Fe4 C35 C36 C32 -59.4(6)
C34 C35 C36 Fe4 59.2(6)
C33 C32 C36 C35 -0.5(9)
C31 C32 C36 C35 -178.0(7)
Fe4 C32 C36 C35 59.7(6)
C33 C32 C36 Fe4 -60.2(5)
C31 C32 C36 Fe4 122.3(7)
C41 C37 C38 C39 0.1(10)
Fe4 C37 C38 C39 59.3(6)
C41 C37 C38 Fe4 -59.2(6)
C37 C38 C39 C40 -1.0(10)
Fe4 C38 C39 C40 58.3(6)
C37 C38 C39 Fe4 -59.3(6)
C38 C39 C40 C41 1.4(10)
Fe4 C39 C40 C41 59.6(6)
C38 C39 C40 Fe4 -58.2(6)
C38 C37 C41 C40 0.7(10)
Fe4 C37 C41 C40 -59.5(6)
C38 C37 C41 C42 -179.6(8)
Fe4 C37 C41 C42 120.2(8)
C38 C37 C41 Fe4 60.2(6)
C39 C40 C41 C37 -1.3(10)
Fe4 C40 C41 C37 59.7(6)
C39 C40 C41 C42 179.0(8)
Fe4 C40 C41 C42 -120.1(8)
C39 C40 C41 Fe4 -61.0(6)
C37 C41 C42 N15 168.2(8)
C40 C41 C42 N15 -12.1(13)
Fe4 C41 C42 N15 -102.6(8)
N16 C43 C45 C46 -28.6(10)
C44 C43 C45 C46 156.8(7)
C43 C45 C46 C48 -74.7(9)
C43 C45 C46 C47 159.9(7)
C43 C45 C46 Sn7 41.1(8)
C51 C49 C52 C53 -160.8(7)
C50 C49 C52 C53 75.4(10)
Sn2 C49 C52 C53 -40.9(9)
C49 C52 C53 N7 26.9(11)
C49 C52 C53 C54 -157.3(8)
N8 C55 C56 C60 -166.2(8)
N8 C55 C56 C57 13.6(13)
N8 C55 C56 Fe1 103.1(8)
C60 C56 C57 C58 -2.1(10)
C55 C56 C57 C58 178.0(8)
Fe1 C56 C57 C58 57.7(6)
C60 C56 C57 Fe1 -59.9(6)
C55 C56 C57 Fe1 120.2(8)
C56 C57 C58 C59 2.2(10)
Fe1 C57 C58 C59 61.0(6)
C56 C57 C58 Fe1 -58.7(6)
C57 C58 C59 C60 -1.4(10)
Fe1 C58 C59 C60 59.1(6)
C57 C58 C59 Fe1 -60.5(6)
C58 C59 C60 C56 0.1(10)
Fe1 C59 C60 C56 59.1(6)
C58 C59 C60 Fe1 -59.0(7)
C57 C56 C60 C59 1.3(10)
C55 C56 C60 C59 -178.9(8)
Fe1 C56 C60 C59 -58.7(6)
C57 C56 C60 Fe1 60.0(6)
C55 C56 C60 Fe1 -120.2(9)
C65 C61 C62 C63 0.3(10)
Fe1 C61 C62 C63 -58.9(6)
C65 C61 C62 Fe1 59.3(6)
C61 C62 C63 C64 -0.5(10)
Fe1 C62 C63 C64 -60.0(6)
C61 C62 C63 Fe1 59.5(6)
C62 C63 C64 C65 0.5(10)
Fe1 C63 C64 C65 -59.3(6)
C62 C63 C64 Fe1 59.8(6)
C63 C64 C65 C61 -0.3(9)
Fe1 C64 C65 C61 -59.0(5)
C63 C64 C65 C66 179.6(8)
Fe1 C64 C65 C66 120.9(8)
C63 C64 C65 Fe1 58.7(6)
C62 C61 C65 C64 0.0(9)
Fe1 C61 C65 C64 59.5(6)
C62 C61 C65 C66 -179.9(7)
Fe1 C61 C65 C66 -120.4(7)
C62 C61 C65 Fe1 -59.5(6)
C64 C65 C66 N6 8.5(12)
C61 C65 C66 N6 -171.6(7)
Fe1 C65 C66 N6 100.2(8)
N5 C67 C69 C70 28.8(12)
C68 C67 C69 C70 -154.0(8)
C67 C69 C70 C71 77.4(10)
C67 C69 C70 C72 -156.5(8)
C67 C69 C70 Sn4 -39.3(9)
C74 C73 C76 C77 -162.1(7)
C75 C73 C76 C77 75.4(9)
Sn3 C73 C76 C77 -41.8(8)
C73 C76 C77 N3 30.0(11)
C73 C76 C77 C78 -152.6(8)
N4 C79 C80 C81 11.9(12)
N4 C79 C80 C84 -167.2(7)
N4 C79 C80 Fe2 105.2(8)
C79 C80 C81 C82 180.0(8)
C84 C80 C81 C82 -0.9(9)
Fe2 C80 C81 C82 58.6(6)
C79 C80 C81 Fe2 121.4(8)
C84 C80 C81 Fe2 -59.5(5)
C80 C81 C82 C83 2.3(10)
Fe2 C81 C82 C83 60.9(6)
C80 C81 C82 Fe2 -58.6(6)
C81 C82 C83 C84 -3.0(11)
Fe2 C82 C83 C84 57.6(7)
C81 C82 C83 Fe2 -60.6(6)
C82 C83 C84 C80 2.4(10)
Fe2 C83 C84 C80 59.7(6)
C82 C83 C84 Fe2 -57.2(7)
C79 C80 C84 C83 178.3(7)
C81 C80 C84 C83 -1.0(9)
Fe2 C80 C84 C83 -60.8(7)
C79 C80 C84 Fe2 -121.0(7)
C81 C80 C84 Fe2 59.8(5)
C89 C85 C86 C87 1.6(9)
Fe2 C85 C86 C87 -58.1(6)
C89 C85 C86 Fe2 59.7(5)
C85 C86 C87 C88 -1.2(10)
Fe2 C86 C87 C88 -58.9(7)
C85 C86 C87 Fe2 57.6(5)
C86 C87 C88 C89 0.4(11)
Fe2 C87 C88 C89 -59.2(7)
C86 C87 C88 Fe2 59.6(6)
C86 C85 C89 C88 -1.3(9)
Fe2 C85 C89 C88 58.9(6)
C86 C85 C89 C90 177.7(7)
Fe2 C85 C89 C90 -122.0(8)
C86 C85 C89 Fe2 -60.3(5)
C87 C88 C89 C85 0.6(10)
Fe2 C88 C89 C85 -58.9(6)
C87 C88 C89 C90 -178.5(8)
Fe2 C88 C89 C90 122.1(8)
C87 C88 C89 Fe2 59.4(7)
C85 C89 C90 N2 -166.0(8)
C88 C89 C90 N2 12.9(13)
Fe2 C89 C90 N2 104.5(9)
N1 C91 C93 C94 21.5(17)
C92 C91 C93 C94 -158.8(16)
C91 C93 C94 C95 73.7(12)
C91 C93 C94 C96 -161.9(9)
C91 C93 C94 Sn1 -46.4(11)
C2 C1 Sn6 S7 137.9(5)
C3 C1 Sn6 S7 16.9(6)
C4 C1 Sn6 S7 -101.5(6)
C2 C1 Sn6 S11 -67.7(6)
C3 C1 Sn6 S11 171.3(5)
C4 C1 Sn6 S11 52.8(6)
C2 C1 Sn6 S8 39.6(6)
C3 C1 Sn6 S8 -81.4(5)
C4 C1 Sn6 S8 160.2(5)
C2 C1 Sn6 N12 -148.2(6)
C3 C1 Sn6 N12 90.8(6)
C4 C1 Sn6 N12 -27.6(5)
Sn5 S7 Sn6 C1 -106.7(3)
Sn5 S7 Sn6 S11 103.75(7)
Sn5 S7 Sn6 S8 -2.81(7)
Sn5 S7 Sn6 N12 -173.95(14)
Sn7 S11 Sn6 C1 163.4(2)
Sn7 S11 Sn6 S7 -43.51(11)
Sn7 S11 Sn6 S8 57.16(9)
Sn7 S11 Sn6 N12 -125.54(15)
Sn5 S8 Sn6 C1 125.4(2)
Sn5 S8 Sn6 S7 2.94(7)
Sn5 S8 Sn6 S11 -123.74(7)
Sn5 S8 Sn6 N12 73.0(9)
C48 C46 Sn7 S10 18.5(7)
C45 C46 Sn7 S10 -101.5(5)
C47 C46 Sn7 S10 138.4(5)
C48 C46 Sn7 S11 174.4(5)
C45 C46 Sn7 S11 54.4(5)
C47 C46 Sn7 S11 -65.8(6)
C48 C46 Sn7 N16 92.8(6)
C45 C46 Sn7 N16 -27.2(5)
C47 C46 Sn7 N16 -147.3(6)
C48 C46 Sn7 S9 -79.1(6)
C45 C46 Sn7 S9 161.0(5)
C47 C46 Sn7 S9 40.8(6)
Sn8 S10 Sn7 C46 -104.5(3)
Sn8 S10 Sn7 S11 103.55(8)
Sn8 S10 Sn7 N16 -172.89(16)
Sn8 S10 Sn7 S9 -1.87(7)
Sn6 S11 Sn7 C46 162.4(2)
Sn6 S11 Sn7 S10 -42.77(11)
Sn6 S11 Sn7 N16 -125.29(16)
Sn6 S11 Sn7 S9 57.01(9)
Sn8 S9 Sn7 C46 124.1(2)
Sn8 S9 Sn7 S10 1.95(7)
Sn8 S9 Sn7 S11 -123.91(6)
Sn8 S9 Sn7 N16 69.9(8)
C26 C25 Sn5 S8 143.0(5)
C27 C25 Sn5 S8 20.9(6)
C28 C25 Sn5 S8 -99.3(5)
C26 C25 Sn5 S12 -63.0(5)
C27 C25 Sn5 S12 174.9(5)
C28 C25 Sn5 S12 54.7(5)
C26 C25 Sn5 S7 44.0(6)
C27 C25 Sn5 S7 -78.0(5)
C28 C25 Sn5 S7 161.8(5)
C26 C25 Sn5 N14 -146.4(6)
C27 C25 Sn5 N14 91.6(6)
C28 C25 Sn5 N14 -28.6(5)
Sn6 S8 Sn5 C25 -107.6(2)
Sn6 S8 Sn5 S12 103.93(8)
Sn6 S8 Sn5 S7 -2.81(7)
Sn6 S8 Sn5 N14 -173.98(16)
Sn8 S12 Sn5 C25 163.6(2)
Sn8 S12 Sn5 S8 -43.18(11)
Sn8 S12 Sn5 S7 57.41(8)
Sn8 S12 Sn5 N14 -123.02(15)
Sn6 S7 Sn5 C25 127.6(2)
Sn6 S7 Sn5 S8 2.92(7)
Sn6 S7 Sn5 S12 -124.19(6)
Sn6 S7 Sn5 N14 58.1(8)
C21 C22 Sn8 S9 -97.8(6)
C24 C22 Sn8 S9 141.0(5)
C23 C22 Sn8 S9 21.7(6)
C21 C22 Sn8 S12 55.6(6)
C24 C22 Sn8 S12 -65.6(6)
C23 C22 Sn8 S12 175.1(5)
C21 C22 Sn8 S10 162.5(5)
C24 C22 Sn8 S10 41.3(6)
C23 C22 Sn8 S10 -78.0(5)
C21 C22 Sn8 N10 -26.9(5)
C24 C22 Sn8 N10 -148.1(7)
C23 C22 Sn8 N10 92.6(6)
Sn7 S9 Sn8 C22 -107.1(3)
Sn7 S9 Sn8 S12 105.35(8)
Sn7 S9 Sn8 S10 -1.87(7)
Sn7 S9 Sn8 N10 -173.19(16)
Sn5 S12 Sn8 C22 163.7(2)
Sn5 S12 Sn8 S9 -43.81(11)
Sn5 S12 Sn8 S10 57.59(8)
Sn5 S12 Sn8 N10 -123.69(15)
Sn7 S10 Sn8 C22 126.7(2)
Sn7 S10 Sn8 S9 1.95(7)
Sn7 S10 Sn8 S12 -125.50(6)
Sn7 S10 Sn8 N10 61.9(8)
C52 C49 Sn2 S1 101.0(5)
C51 C49 Sn2 S1 -137.6(5)
C50 C49 Sn2 S1 -19.0(8)
C52 C49 Sn2 S6 -53.7(6)
C51 C49 Sn2 S6 67.6(7)
C50 C49 Sn2 S6 -173.8(6)
C52 C49 Sn2 N7 27.8(5)
C51 C49 Sn2 N7 149.1(7)
C50 C49 Sn2 N7 -92.3(7)
C52 C49 Sn2 S2 -160.7(5)
C51 C49 Sn2 S2 -39.3(7)
C50 C49 Sn2 S2 79.3(7)
Sn1 S1 Sn2 C49 106.8(3)
Sn1 S1 Sn2 S6 -102.83(9)
Sn1 S1 Sn2 N7 174.00(18)
Sn1 S1 Sn2 S2 3.00(7)
Sn3 S6 Sn2 C49 -163.1(3)
Sn3 S6 Sn2 S1 42.82(13)
Sn3 S6 Sn2 N7 125.06(18)
Sn3 S6 Sn2 S2 -57.09(10)
Sn1 S2 Sn2 C49 -126.6(2)
Sn1 S2 Sn2 S1 -3.13(7)
Sn1 S2 Sn2 S6 122.63(7)
Sn1 S2 Sn2 N7 -70.1(10)
C76 C73 Sn3 S4 101.7(5)
C74 C73 Sn3 S4 -137.6(5)
C75 C73 Sn3 S4 -16.9(7)
C76 C73 Sn3 S6 -52.7(6)
C74 C73 Sn3 S6 68.1(6)
C75 C73 Sn3 S6 -171.3(5)
C76 C73 Sn3 S3 -160.1(5)
C74 C73 Sn3 S3 -39.4(6)
C75 C73 Sn3 S3 81.2(6)
C76 C73 Sn3 N3 27.2(5)
C74 C73 Sn3 N3 148.0(6)
C75 C73 Sn3 N3 -91.4(6)
Sn4 S4 Sn3 C73 105.2(3)
Sn4 S4 Sn3 S6 -104.50(7)
Sn4 S4 Sn3 S3 2.24(6)
Sn4 S4 Sn3 N3 173.44(16)
Sn2 S6 Sn3 C73 -163.3(3)
Sn2 S6 Sn3 S4 43.36(12)
Sn2 S6 Sn3 S3 -57.60(10)
Sn2 S6 Sn3 N3 125.18(18)
Sn4 S3 Sn3 C73 -124.3(2)
Sn4 S3 Sn3 S4 -2.34(7)
Sn4 S3 Sn3 S6 123.50(7)
Sn4 S3 Sn3 N3 -74.1(10)
C95 C94 Sn1 S2 -17.7(11)
C93 C94 Sn1 S2 105.7(6)
C96 C94 Sn1 S2 -136.0(6)
C95 C94 Sn1 S5 -169.7(9)
C93 C94 Sn1 S5 -46.4(6)
C96 C94 Sn1 S5 72.0(7)
C95 C94 Sn1 S1 83.6(10)
C93 C94 Sn1 S1 -153.1(5)
C96 C94 Sn1 S1 -34.7(8)
C95 C94 Sn1 N1 -87.7(10)
C93 C94 Sn1 N1 35.6(6)
C96 C94 Sn1 N1 154.0(8)
Sn2 S2 Sn1 C94 111.0(4)
Sn2 S2 Sn1 S5 -104.00(8)
Sn2 S2 Sn1 S1 3.01(7)
Sn2 S2 Sn1 N1 175.10(19)
Sn4 S5 Sn1 C94 -166.4(3)
Sn4 S5 Sn1 S2 42.60(12)
Sn4 S5 Sn1 S1 -58.74(9)
Sn4 S5 Sn1 N1 122.62(16)
Sn2 S1 Sn1 C94 -128.8(3)
Sn2 S1 Sn1 S2 -3.14(7)
Sn2 S1 Sn1 S5 125.13(7)
Sn2 S1 Sn1 N1 -63.5(10)
C69 C70 Sn4 S3 95.7(6)
C71 C70 Sn4 S3 -25.2(7)
C72 C70 Sn4 S3 -144.7(4)
C69 C70 Sn4 S5 -57.9(6)
C71 C70 Sn4 S5 -178.8(6)
C72 C70 Sn4 S5 61.7(5)
C69 C70 Sn4 N5 25.9(5)
C71 C70 Sn4 N5 -95.0(6)
C72 C70 Sn4 N5 145.5(6)
C69 C70 Sn4 S4 -164.6(5)
C71 C70 Sn4 S4 74.5(6)
C72 C70 Sn4 S4 -45.0(5)
Sn3 S3 Sn4 C70 107.6(3)
Sn3 S3 Sn4 S5 -104.29(7)
Sn3 S3 Sn4 N5 174.02(14)
Sn3 S3 Sn4 S4 2.23(6)
Sn1 S5 Sn4 C70 -162.1(2)
Sn1 S5 Sn4 S3 44.58(11)
Sn1 S5 Sn4 N5 123.52(15)
Sn1 S5 Sn4 S4 -55.98(9)
Sn3 S4 Sn4 C70 -128.0(2)
Sn3 S4 Sn4 S3 -2.33(7)
Sn3 S4 Sn4 S5 124.31(7)
Sn3 S4 Sn4 N5 -53.0(8)
C11 C12 Fe3 C9 -82.4(5)
C8 C12 Fe3 C9 38.0(4)
C11 C12 Fe3 C16 167.1(5)
C8 C12 Fe3 C16 -72.4(5)
C8 C12 Fe3 C11 120.4(6)
C11 C12 Fe3 C13 80.5(6)
C8 C12 Fe3 C13 -159.0(4)
C11 C12 Fe3 C8 -120.4(6)
C11 C12 Fe3 C10 -38.0(5)
C8 C12 Fe3 C10 82.5(5)
C11 C12 Fe3 C15 -153.7(10)
C8 C12 Fe3 C15 -33.2(13)
C11 C12 Fe3 C14 44.8(9)
C8 C12 Fe3 C14 165.2(6)
C11 C12 Fe3 C17 124.6(5)
C8 C12 Fe3 C17 -115.0(4)
C8 C9 Fe3 C12 -38.3(5)
C10 C9 Fe3 C12 80.9(5)
C8 C9 Fe3 C16 84.7(5)
C10 C9 Fe3 C16 -156.2(5)
C8 C9 Fe3 C11 -81.4(5)
C10 C9 Fe3 C11 37.7(5)
C8 C9 Fe3 C13 -166.0(10)
C10 C9 Fe3 C13 -46.9(13)
C10 C9 Fe3 C8 119.1(7)
C8 C9 Fe3 C10 -119.1(7)
C8 C9 Fe3 C15 126.5(5)
C10 C9 Fe3 C15 -114.3(5)
C8 C9 Fe3 C14 165.4(5)
C10 C9 Fe3 C14 -75.4(6)
C8 C9 Fe3 C17 53.5(9)
C10 C9 Fe3 C17 172.7(6)
C15 C16 Fe3 C12 165.0(5)
C17 C16 Fe3 C12 -75.5(6)
C15 C16 Fe3 C9 80.2(6)
C17 C16 Fe3 C9 -160.4(4)
C15 C16 Fe3 C11 -160.9(13)
C17 C16 Fe3 C11 -41.5(16)
C15 C16 Fe3 C13 -81.1(5)
C17 C16 Fe3 C13 38.3(4)
C15 C16 Fe3 C8 123.6(5)
C17 C16 Fe3 C8 -117.0(4)
C15 C16 Fe3 C10 44.6(9)
C17 C16 Fe3 C10 164.0(6)
C17 C16 Fe3 C15 119.4(7)
C15 C16 Fe3 C14 -37.5(5)
C17 C16 Fe3 C14 82.0(5)
C15 C16 Fe3 C17 -119.4(7)
C10 C11 Fe3 C12 -119.5(7)
C12 C11 Fe3 C9 81.7(5)
C10 C11 Fe3 C9 -37.8(5)
C12 C11 Fe3 C16 -43.0(16)
C10 C11 Fe3 C16 -162.5(12)
C12 C11 Fe3 C13 -117.7(5)
C10 C11 Fe3 C13 122.8(5)
C12 C11 Fe3 C8 37.6(5)
C10 C11 Fe3 C8 -81.9(5)
C12 C11 Fe3 C10 119.5(7)
C12 C11 Fe3 C15 164.9(7)
C10 C11 Fe3 C15 45.4(10)
C12 C11 Fe3 C14 -160.1(5)
C10 C11 Fe3 C14 80.4(6)
C12 C11 Fe3 C17 -76.1(6)
C10 C11 Fe3 C17 164.4(5)
C14 C13 Fe3 C12 -157.8(5)
C17 C13 Fe3 C12 84.2(5)
C14 C13 Fe3 C9 -37.7(13)
C17 C13 Fe3 C9 -155.6(10)
C14 C13 Fe3 C16 79.6(5)
C17 C13 Fe3 C16 -38.3(4)
C14 C13 Fe3 C11 -115.8(5)
C17 C13 Fe3 C11 126.3(5)
C14 C13 Fe3 C8 165.8(7)
C17 C13 Fe3 C8 47.9(10)
C14 C13 Fe3 C10 -73.5(6)
C17 C13 Fe3 C10 168.5(4)
C14 C13 Fe3 C15 35.6(5)
C17 C13 Fe3 C15 -82.3(5)
C17 C13 Fe3 C14 -117.9(7)
C14 C13 Fe3 C17 117.9(7)
C7 C8 Fe3 C12 -118.5(7)
C9 C8 Fe3 C12 118.9(6)
C7 C8 Fe3 C9 122.6(8)
C12 C8 Fe3 C9 -118.9(6)
C7 C8 Fe3 C16 9.4(7)
C9 C8 Fe3 C16 -113.2(5)
C12 C8 Fe3 C16 127.9(4)
C7 C8 Fe3 C11 -155.1(7)
C9 C8 Fe3 C11 82.3(5)
C12 C8 Fe3 C11 -36.6(4)
C7 C8 Fe3 C13 -68.5(11)
C9 C8 Fe3 C13 168.9(8)
C12 C8 Fe3 C13 50.0(9)
C7 C8 Fe3 C10 160.7(7)
C9 C8 Fe3 C10 38.1(5)
C12 C8 Fe3 C10 -80.8(5)
C7 C8 Fe3 C15 51.2(7)
C9 C8 Fe3 C15 -71.4(6)
C12 C8 Fe3 C15 169.7(4)
C7 C8 Fe3 C14 81.3(12)
C9 C8 Fe3 C14 -41.3(12)
C12 C8 Fe3 C14 -160.2(9)
C7 C8 Fe3 C17 -33.8(7)
C9 C8 Fe3 C17 -156.4(5)
C12 C8 Fe3 C17 84.7(5)
C11 C10 Fe3 C12 37.2(5)
C9 C10 Fe3 C12 -82.4(5)
C11 C10 Fe3 C9 119.6(7)
C11 C10 Fe3 C16 170.3(7)
C9 C10 Fe3 C16 50.7(9)
C9 C10 Fe3 C11 -119.6(7)
C11 C10 Fe3 C13 -76.8(6)
C9 C10 Fe3 C13 163.6(5)
C11 C10 Fe3 C8 81.7(5)
C9 C10 Fe3 C8 -37.9(5)
C11 C10 Fe3 C15 -158.6(5)
C9 C10 Fe3 C15 81.9(5)
C11 C10 Fe3 C14 -117.2(5)
C9 C10 Fe3 C14 123.2(5)
C11 C10 Fe3 C17 -49.4(12)
C9 C10 Fe3 C17 -168.9(9)
C14 C15 Fe3 C12 -168.0(10)
C16 C15 Fe3 C12 -49.6(13)
C14 C15 Fe3 C9 125.4(5)
C16 C15 Fe3 C9 -116.1(5)
C14 C15 Fe3 C16 -118.4(7)
C14 C15 Fe3 C11 51.0(9)
C16 C15 Fe3 C11 169.4(7)
C14 C15 Fe3 C13 -36.2(5)
C16 C15 Fe3 C13 82.2(5)
C14 C15 Fe3 C8 165.7(4)
C16 C15 Fe3 C8 -75.9(6)
C14 C15 Fe3 C10 82.8(5)
C16 C15 Fe3 C10 -158.8(5)
C16 C15 Fe3 C14 118.4(7)
C14 C15 Fe3 C17 -80.5(5)
C16 C15 Fe3 C17 37.9(5)
C15 C14 Fe3 C12 172.4(6)
C13 C14 Fe3 C12 50.4(9)
C15 C14 Fe3 C9 -71.5(6)
C13 C14 Fe3 C9 166.5(5)
C15 C14 Fe3 C16 38.5(5)
C13 C14 Fe3 C16 -83.5(5)
C15 C14 Fe3 C11 -155.9(5)
C13 C14 Fe3 C11 82.1(6)
C15 C14 Fe3 C13 122.0(7)
C15 C14 Fe3 C8 -39.9(12)
C13 C14 Fe3 C8 -161.9(9)
C15 C14 Fe3 C10 -113.3(5)
C13 C14 Fe3 C10 124.7(5)
C13 C14 Fe3 C15 -122.0(7)
C15 C14 Fe3 C17 83.2(5)
C13 C14 Fe3 C17 -38.8(5)
C18 C17 Fe3 C12 8.4(8)
C16 C17 Fe3 C12 126.0(5)
C13 C17 Fe3 C12 -115.5(5)
C18 C17 Fe3 C9 -73.9(10)
C16 C17 Fe3 C9 43.6(9)
C13 C17 Fe3 C9 162.1(7)
C18 C17 Fe3 C16 -117.5(9)
C13 C17 Fe3 C16 118.5(6)
C18 C17 Fe3 C11 50.2(9)
C16 C17 Fe3 C11 167.7(5)
C13 C17 Fe3 C11 -73.8(6)
C18 C17 Fe3 C13 123.9(9)
C16 C17 Fe3 C13 -118.5(6)
C18 C17 Fe3 C8 -35.9(8)
C16 C17 Fe3 C8 81.7(5)
C13 C17 Fe3 C8 -159.8(5)
C18 C17 Fe3 C10 88.8(13)
C16 C17 Fe3 C10 -153.7(10)
C13 C17 Fe3 C10 -35.2(12)
C18 C17 Fe3 C15 -155.1(8)
C16 C17 Fe3 C15 -37.6(5)
C13 C17 Fe3 C15 80.9(5)
C18 C17 Fe3 C14 162.1(8)
C16 C17 Fe3 C14 -80.4(5)
C13 C17 Fe3 C14 38.1(5)
C40 C41 Fe4 C37 118.0(7)
C42 C41 Fe4 C37 -119.7(9)
C37 C41 Fe4 C40 -118.0(7)
C42 C41 Fe4 C40 122.3(10)
C37 C41 Fe4 C36 130.5(5)
C40 C41 Fe4 C36 -111.4(5)
C42 C41 Fe4 C36 10.8(8)
C37 C41 Fe4 C32 87.4(5)
C40 C41 Fe4 C32 -154.5(5)
C42 C41 Fe4 C32 -32.3(8)
C37 C41 Fe4 C33 52.0(10)
C40 C41 Fe4 C33 170.1(8)
C42 C41 Fe4 C33 -67.7(12)
C37 C41 Fe4 C38 -36.1(5)
C40 C41 Fe4 C38 81.9(6)
C42 C41 Fe4 C38 -155.8(8)
C37 C41 Fe4 C35 172.1(5)
C40 C41 Fe4 C35 -69.9(6)
C42 C41 Fe4 C35 52.4(8)
C37 C41 Fe4 C34 -150.0(12)
C40 C41 Fe4 C34 -31.9(15)
C42 C41 Fe4 C34 90.3(14)
C37 C41 Fe4 C39 -80.9(5)
C40 C41 Fe4 C39 37.1(5)
C42 C41 Fe4 C39 159.4(8)
C38 C37 Fe4 C41 -120.2(7)
C38 C37 Fe4 C40 -81.2(6)
C41 C37 Fe4 C40 39.0(5)
C38 C37 Fe4 C36 168.5(5)
C41 C37 Fe4 C36 -71.3(6)
C38 C37 Fe4 C32 126.5(5)
C41 C37 Fe4 C32 -113.4(5)
C38 C37 Fe4 C33 82.0(6)
C41 C37 Fe4 C33 -157.9(4)
C41 C37 Fe4 C38 120.2(7)
C38 C37 Fe4 C35 -148.3(14)
C41 C37 Fe4 C35 -28.1(16)
C38 C37 Fe4 C34 42.1(10)
C41 C37 Fe4 C34 162.2(7)
C38 C37 Fe4 C39 -38.5(5)
C41 C37 Fe4 C39 81.6(5)
C39 C40 Fe4 C41 118.5(8)
C39 C40 Fe4 C37 80.1(6)
C41 C40 Fe4 C37 -38.4(5)
C39 C40 Fe4 C36 -153.8(5)
C41 C40 Fe4 C36 87.7(6)
C39 C40 Fe4 C32 176.3(6)
C41 C40 Fe4 C32 57.8(10)
C39 C40 Fe4 C33 -48.7(14)
C41 C40 Fe4 C33 -167.2(10)
C39 C40 Fe4 C38 38.0(5)
C41 C40 Fe4 C38 -80.5(6)
C39 C40 Fe4 C35 -112.8(5)
C41 C40 Fe4 C35 128.7(5)
C39 C40 Fe4 C34 -72.0(6)
C41 C40 Fe4 C34 169.6(5)
C41 C40 Fe4 C39 -118.5(8)
C35 C36 Fe4 C41 124.3(5)
C32 C36 Fe4 C41 -115.6(4)
C35 C36 Fe4 C37 165.6(5)
C32 C36 Fe4 C37 -74.3(6)
C35 C36 Fe4 C40 79.4(6)
C32 C36 Fe4 C40 -160.5(4)
C35 C36 Fe4 C32 -120.1(7)
C35 C36 Fe4 C33 -81.3(5)
C32 C36 Fe4 C33 38.9(4)
C35 C36 Fe4 C38 -159.8(14)
C32 C36 Fe4 C38 -39.7(17)
C32 C36 Fe4 C35 120.1(7)
C35 C36 Fe4 C34 -38.2(5)
C32 C36 Fe4 C34 81.9(5)
C35 C36 Fe4 C39 44.6(9)
C32 C36 Fe4 C39 164.7(6)
C36 C32 Fe4 C41 83.7(5)
C33 C32 Fe4 C41 -158.9(5)
C31 C32 Fe4 C41 -36.9(8)
C36 C32 Fe4 C37 128.5(5)
C33 C32 Fe4 C37 -114.0(5)
C31 C32 Fe4 C37 8.0(8)
C36 C32 Fe4 C40 42.5(9)
C33 C32 Fe4 C40 160.0(7)
C31 C32 Fe4 C40 -78.1(11)
C33 C32 Fe4 C36 117.4(6)
C31 C32 Fe4 C36 -120.6(9)
C36 C32 Fe4 C33 -117.4(6)
C31 C32 Fe4 C33 122.0(9)
C36 C32 Fe4 C38 169.5(5)
C33 C32 Fe4 C38 -73.1(6)
C31 C32 Fe4 C38 48.9(9)
C36 C32 Fe4 C35 -36.9(4)
C33 C32 Fe4 C35 80.5(5)
C31 C32 Fe4 C35 -157.5(8)
C36 C32 Fe4 C34 -81.4(5)
C33 C32 Fe4 C34 36.1(5)
C31 C32 Fe4 C34 158.0(8)
C36 C32 Fe4 C39 -147.4(12)
C33 C32 Fe4 C39 -29.9(15)
C31 C32 Fe4 C39 92.1(14)
C34 C33 Fe4 C41 170.4(8)
C32 C33 Fe4 C41 49.3(10)
C34 C33 Fe4 C37 -152.1(5)
C32 C33 Fe4 C37 86.8(5)
C34 C33 Fe4 C40 -30.8(14)
C32 C33 Fe4 C40 -151.9(11)
C34 C33 Fe4 C36 82.6(6)
C32 C33 Fe4 C36 -38.5(4)
C34 C33 Fe4 C32 121.1(7)
C34 C33 Fe4 C38 -110.6(6)
C32 C33 Fe4 C38 128.3(5)
C34 C33 Fe4 C35 39.1(5)
C32 C33 Fe4 C35 -82.0(5)
C32 C33 Fe4 C34 -121.1(7)
C34 C33 Fe4 C39 -67.5(7)
C32 C33 Fe4 C39 171.4(5)
C37 C38 Fe4 C41 37.8(5)
C39 C38 Fe4 C41 -81.5(5)
C39 C38 Fe4 C37 -119.3(7)
C37 C38 Fe4 C40 82.9(6)
C39 C38 Fe4 C40 -36.4(5)
C37 C38 Fe4 C36 -42.8(18)
C39 C38 Fe4 C36 -162.1(14)
C37 C38 Fe4 C32 -75.2(6)
C39 C38 Fe4 C32 165.6(5)
C37 C38 Fe4 C33 -116.7(5)
C39 C38 Fe4 C33 124.1(5)
C37 C38 Fe4 C35 165.0(7)
C39 C38 Fe4 C35 45.7(10)
C37 C38 Fe4 C34 -159.3(5)
C39 C38 Fe4 C34 81.4(6)
C37 C38 Fe4 C39 119.3(7)
C36 C35 Fe4 C41 -76.2(6)
C34 C35 Fe4 C41 164.6(5)
C36 C35 Fe4 C37 -53.5(16)
C34 C35 Fe4 C37 -172.7(13)
C36 C35 Fe4 C40 -116.6(5)
C34 C35 Fe4 C40 124.2(5)
C34 C35 Fe4 C36 -119.2(7)
C36 C35 Fe4 C32 37.2(5)
C34 C35 Fe4 C32 -82.0(5)
C36 C35 Fe4 C33 81.4(5)
C34 C35 Fe4 C33 -37.8(5)
C36 C35 Fe4 C38 170.8(7)
C34 C35 Fe4 C38 51.6(10)
C36 C35 Fe4 C34 119.2(7)
C36 C35 Fe4 C39 -157.4(5)
C34 C35 Fe4 C39 83.4(6)
C33 C34 Fe4 C41 -166.2(11)
C35 C34 Fe4 C41 -48.5(14)
C33 C34 Fe4 C37 58.6(10)
C35 C34 Fe4 C37 176.3(7)
C33 C34 Fe4 C40 168.7(5)
C35 C34 Fe4 C40 -73.5(6)
C33 C34 Fe4 C36 -80.5(6)
C35 C34 Fe4 C36 37.2(5)
C33 C34 Fe4 C32 -37.0(5)
C35 C34 Fe4 C32 80.8(5)
C35 C34 Fe4 C33 117.7(8)
C33 C34 Fe4 C38 87.2(6)
C35 C34 Fe4 C38 -155.1(5)
C33 C34 Fe4 C35 -117.7(8)
C33 C34 Fe4 C39 129.8(6)
C35 C34 Fe4 C39 -112.4(5)
C40 C39 Fe4 C41 -39.1(5)
C38 C39 Fe4 C41 80.9(5)
C40 C39 Fe4 C37 -83.6(6)
C38 C39 Fe4 C37 36.5(5)
C38 C39 Fe4 C40 120.0(7)
C40 C39 Fe4 C36 52.0(9)
C38 C39 Fe4 C36 172.1(6)
C40 C39 Fe4 C32 -173.3(12)
C38 C39 Fe4 C32 -53.2(15)
C40 C39 Fe4 C33 162.7(5)
C38 C39 Fe4 C33 -77.2(6)
C40 C39 Fe4 C38 -120.0(7)
C40 C39 Fe4 C35 82.2(6)
C38 C39 Fe4 C35 -157.7(5)
C40 C39 Fe4 C34 124.9(5)
C38 C39 Fe4 C34 -115.0(5)
C64 C63 Fe1 C61 81.5(6)
C62 C63 Fe1 C61 -37.4(5)
C64 C63 Fe1 C58 -126.8(6)
C62 C63 Fe1 C58 114.3(6)
C64 C63 Fe1 C65 37.4(5)
C62 C63 Fe1 C65 -81.6(5)
C64 C63 Fe1 C62 118.9(8)
C64 C63 Fe1 C59 -86.1(6)
C62 C63 Fe1 C59 155.0(5)
C62 C63 Fe1 C64 -118.9(8)
C64 C63 Fe1 C60 -57.3(10)
C62 C63 Fe1 C60 -176.2(7)
C64 C63 Fe1 C57 -167.2(5)
C62 C63 Fe1 C57 73.8(6)
C64 C63 Fe1 C56 167.5(12)
C62 C63 Fe1 C56 48.6(15)
C62 C61 Fe1 C63 38.5(5)
C65 C61 Fe1 C63 -81.2(5)
C62 C61 Fe1 C58 -40.4(10)
C65 C61 Fe1 C58 -160.1(8)
C62 C61 Fe1 C65 119.7(7)
C65 C61 Fe1 C62 -119.7(7)
C62 C61 Fe1 C59 155.4(16)
C65 C61 Fe1 C59 35.7(18)
C62 C61 Fe1 C64 82.7(5)
C65 C61 Fe1 C64 -37.0(4)
C62 C61 Fe1 C60 -165.2(5)
C65 C61 Fe1 C60 75.1(6)
C62 C61 Fe1 C57 -81.2(6)
C65 C61 Fe1 C57 159.1(4)
C62 C61 Fe1 C56 -124.7(5)
C65 C61 Fe1 C56 115.6(4)
C59 C58 Fe1 C63 115.2(6)
C57 C58 Fe1 C63 -128.2(5)
C59 C58 Fe1 C61 -174.8(7)
C57 C58 Fe1 C61 -58.2(10)
C59 C58 Fe1 C65 54.9(14)
C57 C58 Fe1 C65 171.5(10)
C59 C58 Fe1 C62 157.4(6)
C57 C58 Fe1 C62 -86.0(6)
C57 C58 Fe1 C59 116.6(8)
C59 C58 Fe1 C64 75.7(7)
C57 C58 Fe1 C64 -167.7(5)
C59 C58 Fe1 C60 -36.9(6)
C57 C58 Fe1 C60 79.7(5)
C59 C58 Fe1 C57 -116.6(8)
C59 C58 Fe1 C56 -80.1(6)
C57 C58 Fe1 C56 36.5(5)
C64 C65 Fe1 C63 -38.2(5)
C61 C65 Fe1 C63 81.6(5)
C66 C65 Fe1 C63 -160.6(8)
C64 C65 Fe1 C61 -119.8(6)
C66 C65 Fe1 C61 117.8(9)
C64 C65 Fe1 C58 27.0(13)
C61 C65 Fe1 C58 146.8(11)
C66 C65 Fe1 C58 -95.4(13)
C64 C65 Fe1 C62 -82.8(5)
C61 C65 Fe1 C62 37.0(5)
C66 C65 Fe1 C62 154.8(8)
C64 C65 Fe1 C59 69.4(6)
C61 C65 Fe1 C59 -170.8(5)
C66 C65 Fe1 C59 -53.0(8)
C61 C65 Fe1 C64 119.8(6)
C66 C65 Fe1 C64 -122.4(9)
C64 C65 Fe1 C60 112.1(5)
C61 C65 Fe1 C60 -128.1(5)
C66 C65 Fe1 C60 -10.3(8)
C64 C65 Fe1 C57 -166.3(7)
C61 C65 Fe1 C57 -46.5(9)
C66 C65 Fe1 C57 71.3(11)
C64 C65 Fe1 C56 155.9(5)
C61 C65 Fe1 C56 -84.3(5)
C66 C65 Fe1 C56 33.5(8)
C61 C62 Fe1 C63 -118.8(7)
C63 C62 Fe1 C61 118.8(7)
C61 C62 Fe1 C58 160.1(5)
C63 C62 Fe1 C58 -81.1(6)
C61 C62 Fe1 C65 -37.7(5)
C63 C62 Fe1 C65 81.1(5)
C61 C62 Fe1 C59 -169.5(7)
C63 C62 Fe1 C59 -50.7(9)
C61 C62 Fe1 C64 -80.9(5)
C63 C62 Fe1 C64 37.9(5)
C61 C62 Fe1 C60 53.8(16)
C63 C62 Fe1 C60 172.6(13)
C61 C62 Fe1 C57 115.8(5)
C63 C62 Fe1 C57 -125.4(5)
C61 C62 Fe1 C56 76.1(6)
C63 C62 Fe1 C56 -165.2(5)
C58 C59 Fe1 C63 -79.7(7)
C60 C59 Fe1 C63 159.8(5)
C58 C59 Fe1 C61 168.5(15)
C60 C59 Fe1 C61 48.0(19)
C60 C59 Fe1 C58 -120.5(8)
C58 C59 Fe1 C65 -162.2(6)
C60 C59 Fe1 C65 77.3(6)
C58 C59 Fe1 C62 -44.8(10)
C60 C59 Fe1 C62 -165.3(6)
C58 C59 Fe1 C64 -123.0(6)
C60 C59 Fe1 C64 116.5(5)
C58 C59 Fe1 C60 120.5(8)
C58 C59 Fe1 C57 40.3(6)
C60 C59 Fe1 C57 -80.2(5)
C58 C59 Fe1 C56 84.0(6)
C60 C59 Fe1 C56 -36.5(5)
C65 C64 Fe1 C63 119.0(7)
C65 C64 Fe1 C61 37.7(4)
C63 C64 Fe1 C61 -81.3(6)
C65 C64 Fe1 C58 -170.8(5)
C63 C64 Fe1 C58 70.2(7)
C63 C64 Fe1 C65 -119.0(7)
C65 C64 Fe1 C62 80.8(5)
C63 C64 Fe1 C62 -38.2(5)
C65 C64 Fe1 C59 -130.0(5)
C63 C64 Fe1 C59 111.0(6)
C65 C64 Fe1 C60 -87.8(5)
C63 C64 Fe1 C60 153.2(5)
C65 C64 Fe1 C57 158.7(12)
C63 C64 Fe1 C57 39.7(15)
C65 C64 Fe1 C56 -53.2(10)
C63 C64 Fe1 C56 -172.2(8)
C59 C60 Fe1 C63 -41.7(9)
C56 C60 Fe1 C63 -162.7(7)
C59 C60 Fe1 C61 -167.9(5)
C56 C60 Fe1 C61 71.1(6)
C59 C60 Fe1 C58 36.7(5)
C56 C60 Fe1 C58 -84.4(6)
C59 C60 Fe1 C65 -125.1(5)
C56 C60 Fe1 C65 113.8(5)
C59 C60 Fe1 C62 148.9(14)
C56 C60 Fe1 C62 27.8(16)
C56 C60 Fe1 C59 -121.0(7)
C59 C60 Fe1 C64 -81.4(6)
C56 C60 Fe1 C64 157.6(5)
C59 C60 Fe1 C57 82.4(6)
C56 C60 Fe1 C57 -38.7(5)
C59 C60 Fe1 C56 121.0(7)
C56 C57 Fe1 C63 -169.7(5)
C58 C57 Fe1 C63 69.7(6)
C56 C57 Fe1 C61 -86.6(6)
C58 C57 Fe1 C61 152.8(5)
C56 C57 Fe1 C58 120.6(8)
C56 C57 Fe1 C65 -53.7(10)
C58 C57 Fe1 C65 -174.3(7)
C56 C57 Fe1 C62 -128.3(5)
C58 C57 Fe1 C62 111.2(5)
C56 C57 Fe1 C59 82.2(6)
C58 C57 Fe1 C59 -38.3(5)
C56 C57 Fe1 C64 159.3(11)
C58 C57 Fe1 C64 38.7(15)
C56 C57 Fe1 C60 38.5(5)
C58 C57 Fe1 C60 -82.1(6)
C58 C57 Fe1 C56 -120.6(8)
C60 C56 Fe1 C63 149.6(12)
C57 C56 Fe1 C63 32.3(16)
C55 C56 Fe1 C63 -88.0(15)
C60 C56 Fe1 C61 -130.3(5)
C57 C56 Fe1 C61 112.3(6)
C55 C56 Fe1 C61 -7.9(8)
C60 C56 Fe1 C58 79.5(5)
C57 C56 Fe1 C58 -37.9(6)
C55 C56 Fe1 C58 -158.1(8)
C60 C56 Fe1 C65 -86.6(6)
C57 C56 Fe1 C65 156.1(5)
C55 C56 Fe1 C65 35.8(8)
C60 C56 Fe1 C62 -171.9(5)
C57 C56 Fe1 C62 70.7(7)
C55 C56 Fe1 C62 -49.5(8)
C60 C56 Fe1 C59 36.6(5)
C57 C56 Fe1 C59 -80.8(6)
C55 C56 Fe1 C59 159.0(8)
C60 C56 Fe1 C64 -49.4(10)
C57 C56 Fe1 C64 -166.8(8)
C55 C56 Fe1 C64 73.0(11)
C57 C56 Fe1 C60 -117.4(8)
C55 C56 Fe1 C60 122.4(9)
C60 C56 Fe1 C57 117.4(8)
C55 C56 Fe1 C57 -120.2(9)
C86 C85 Fe2 C89 119.7(7)
C89 C85 Fe2 C84 76.2(6)
C86 C85 Fe2 C84 -164.1(5)
C89 C85 Fe2 C81 160.4(5)
C86 C85 Fe2 C81 -80.0(6)
C89 C85 Fe2 C82 -166.3(8)
C86 C85 Fe2 C82 -46.7(10)
C89 C85 Fe2 C88 -37.3(5)
C86 C85 Fe2 C88 82.4(6)
C89 C85 Fe2 C87 -81.2(5)
C86 C85 Fe2 C87 38.4(5)
C89 C85 Fe2 C80 117.7(5)
C86 C85 Fe2 C80 -122.7(5)
C89 C85 Fe2 C83 50.0(15)
C86 C85 Fe2 C83 169.7(13)
C89 C85 Fe2 C86 -119.7(7)
C88 C89 Fe2 C85 -120.1(8)
C90 C89 Fe2 C85 118.4(10)
C85 C89 Fe2 C84 -124.7(5)
C88 C89 Fe2 C84 115.2(6)
C90 C89 Fe2 C84 -6.3(9)
C85 C89 Fe2 C81 -43.3(10)
C88 C89 Fe2 C81 -163.3(8)
C90 C89 Fe2 C81 75.1(11)
C85 C89 Fe2 C82 155.8(12)
C88 C89 Fe2 C82 35.7(16)
C90 C89 Fe2 C82 -85.9(15)
C85 C89 Fe2 C88 120.1(8)
C90 C89 Fe2 C88 -121.5(10)
C85 C89 Fe2 C87 82.5(5)
C88 C89 Fe2 C87 -37.6(6)
C90 C89 Fe2 C87 -159.2(9)
C85 C89 Fe2 C80 -79.5(5)
C88 C89 Fe2 C80 160.4(6)
C90 C89 Fe2 C80 38.8(9)
C85 C89 Fe2 C83 -164.7(5)
C88 C89 Fe2 C83 75.2(7)
C90 C89 Fe2 C83 -46.4(9)
C85 C89 Fe2 C86 38.1(5)
C88 C89 Fe2 C86 -82.0(6)
C90 C89 Fe2 C86 156.4(9)
C83 C84 Fe2 C85 -169.1(5)
C80 C84 Fe2 C85 71.6(5)
C83 C84 Fe2 C89 -127.1(6)
C80 C84 Fe2 C89 113.7(5)
C83 C84 Fe2 C81 80.0(6)
C80 C84 Fe2 C81 -39.2(5)
C83 C84 Fe2 C82 36.8(6)
C80 C84 Fe2 C82 -82.5(5)
C83 C84 Fe2 C88 -83.5(6)
C80 C84 Fe2 C88 157.2(5)
C83 C84 Fe2 C87 -45.5(10)
C80 C84 Fe2 C87 -164.7(7)
C83 C84 Fe2 C80 119.3(7)
C80 C84 Fe2 C83 -119.3(7)
C83 C84 Fe2 C86 150.2(11)
C80 C84 Fe2 C86 30.9(14)
C82 C81 Fe2 C85 157.1(5)
C80 C81 Fe2 C85 -81.6(5)
C82 C81 Fe2 C89 -172.4(7)
C80 C81 Fe2 C89 -51.0(10)
C82 C81 Fe2 C84 -81.3(6)
C80 C81 Fe2 C84 40.0(5)
C80 C81 Fe2 C82 121.3(7)
C82 C81 Fe2 C88 45.6(15)
C80 C81 Fe2 C88 167.0(12)
C82 C81 Fe2 C87 73.7(6)
C80 C81 Fe2 C87 -165.0(5)
C82 C81 Fe2 C80 -121.3(7)
C82 C81 Fe2 C83 -38.8(5)
C80 C81 Fe2 C83 82.5(5)
C82 C81 Fe2 C86 114.5(5)
C80 C81 Fe2 C86 -124.2(5)
C81 C82 Fe2 C85 -48.2(10)
C83 C82 Fe2 C85 -165.8(7)
C81 C82 Fe2 C89 167.5(12)
C83 C82 Fe2 C89 49.8(16)
C81 C82 Fe2 C84 82.2(6)
C83 C82 Fe2 C84 -35.4(6)
C83 C82 Fe2 C81 -117.6(8)
C81 C82 Fe2 C88 -164.4(5)
C83 C82 Fe2 C88 78.0(7)
C81 C82 Fe2 C87 -124.2(5)
C83 C82 Fe2 C87 118.2(6)
C81 C82 Fe2 C80 37.0(5)
C83 C82 Fe2 C80 -80.6(6)
C81 C82 Fe2 C83 117.6(8)
C81 C82 Fe2 C86 -81.1(6)
C83 C82 Fe2 C86 161.3(6)
C89 C88 Fe2 C85 37.1(5)
C87 C88 Fe2 C85 -82.5(6)
C87 C88 Fe2 C89 -119.6(9)
C89 C88 Fe2 C84 -84.3(6)
C87 C88 Fe2 C84 156.1(5)
C89 C88 Fe2 C81 156.1(11)
C87 C88 Fe2 C81 36.5(16)
C89 C88 Fe2 C82 -169.0(5)
C87 C88 Fe2 C82 71.4(7)
C89 C88 Fe2 C87 119.6(9)
C89 C88 Fe2 C80 -45.1(12)
C87 C88 Fe2 C80 -164.7(8)
C89 C88 Fe2 C83 -126.2(6)
C87 C88 Fe2 C83 114.2(6)
C89 C88 Fe2 C86 81.8(6)
C87 C88 Fe2 C86 -37.8(6)
C88 C87 Fe2 C85 81.0(6)
C86 C87 Fe2 C85 -38.7(5)
C88 C87 Fe2 C89 37.5(6)
C86 C87 Fe2 C89 -82.2(5)
C88 C87 Fe2 C84 -53.8(10)
C86 C87 Fe2 C84 -173.4(7)
C88 C87 Fe2 C81 -167.4(6)
C86 C87 Fe2 C81 72.9(6)
C88 C87 Fe2 C82 -127.3(6)
C86 C87 Fe2 C82 113.0(5)
C86 C87 Fe2 C88 -119.7(8)
C88 C87 Fe2 C80 160.1(9)
C86 C87 Fe2 C80 40.4(13)
C88 C87 Fe2 C83 -85.3(6)
C86 C87 Fe2 C83 155.0(5)
C88 C87 Fe2 C86 119.7(8)
C79 C80 Fe2 C85 -10.5(7)
C81 C80 Fe2 C85 115.6(5)
C84 C80 Fe2 C85 -128.0(5)
C79 C80 Fe2 C89 31.2(8)
C81 C80 Fe2 C89 157.3(5)
C84 C80 Fe2 C89 -86.3(5)
C79 C80 Fe2 C84 117.5(8)
C81 C80 Fe2 C84 -116.4(7)
C79 C80 Fe2 C81 -126.1(9)
C84 C80 Fe2 C81 116.4(7)
C79 C80 Fe2 C82 -162.2(7)
C81 C80 Fe2 C82 -36.1(5)
C84 C80 Fe2 C82 80.3(5)
C79 C80 Fe2 C88 63.5(12)
C81 C80 Fe2 C88 -170.4(9)
C84 C80 Fe2 C88 -54.0(10)
C79 C80 Fe2 C87 -83.5(12)
C81 C80 Fe2 C87 42.6(13)
C84 C80 Fe2 C87 159.0(10)
C79 C80 Fe2 C83 153.9(7)
C81 C80 Fe2 C83 -80.0(5)
C84 C80 Fe2 C83 36.4(5)
C79 C80 Fe2 C86 -52.6(8)
C81 C80 Fe2 C86 73.5(6)
C84 C80 Fe2 C86 -170.1(5)
C84 C83 Fe2 C85 33.9(17)
C82 C83 Fe2 C85 155.5(12)
C84 C83 Fe2 C89 73.2(7)
C82 C83 Fe2 C89 -165.2(6)
C82 C83 Fe2 C84 121.7(9)
C84 C83 Fe2 C81 -83.5(6)
C82 C83 Fe2 C81 38.2(6)
C84 C83 Fe2 C82 -121.7(9)
C84 C83 Fe2 C88 115.3(6)
C82 C83 Fe2 C88 -123.1(6)
C84 C83 Fe2 C87 159.1(6)
C82 C83 Fe2 C87 -79.2(7)
C84 C83 Fe2 C80 -38.9(5)
C82 C83 Fe2 C80 82.8(6)
C84 C83 Fe2 C86 -161.7(8)
C82 C83 Fe2 C86 -40.1(12)
C87 C86 Fe2 C85 118.3(7)
C87 C86 Fe2 C89 81.1(5)
C85 C86 Fe2 C89 -37.1(5)
C87 C86 Fe2 C84 169.9(11)
C85 C86 Fe2 C84 51.6(14)
C87 C86 Fe2 C81 -124.9(5)
C85 C86 Fe2 C81 116.8(5)
C87 C86 Fe2 C82 -83.7(6)
C85 C86 Fe2 C82 158.0(5)
C87 C86 Fe2 C88 37.4(5)
C85 C86 Fe2 C88 -80.9(5)
C85 C86 Fe2 C87 -118.3(7)
C87 C86 Fe2 C80 -165.7(5)
C85 C86 Fe2 C80 76.0(6)
C87 C86 Fe2 C83 -55.4(10)
C85 C86 Fe2 C83 -173.7(8)
C6 C5 N12 N11 -1.4(11)
C4 C5 N12 N11 -176.7(7)
C6 C5 N12 Sn6 177.2(7)
C4 C5 N12 Sn6 1.8(9)
C1 Sn6 N12 C5 15.8(5)
S7 Sn6 N12 C5 140.6(5)
S11 Sn6 N12 C5 -93.5(5)
S8 Sn6 N12 C5 70.2(11)
C1 Sn6 N12 N11 -166.0(6)
S7 Sn6 N12 N11 -41.2(6)
S11 Sn6 N12 N11 84.7(6)
S8 Sn6 N12 N11 -111.6(9)
C8 C7 N11 N12 -177.9(6)
C5 N12 N11 C7 158.9(7)
Sn6 N12 N11 C7 -19.3(9)
C17 C18 N9 N10 -180.0(6)
C20 C19 N10 N9 -2.9(12)
C21 C19 N10 N9 -179.0(7)
C20 C19 N10 Sn8 178.9(7)
C21 C19 N10 Sn8 2.9(9)
C18 N9 N10 C19 156.0(7)
C18 N9 N10 Sn8 -26.3(10)
C22 Sn8 N10 C19 14.5(6)
S9 Sn8 N10 C19 142.1(6)
S12 Sn8 N10 C19 -91.2(5)
S10 Sn8 N10 C19 81.6(10)
C22 Sn8 N10 N9 -163.2(8)
S9 Sn8 N10 N9 -35.6(7)
S12 Sn8 N10 N9 91.1(7)
S10 Sn8 N10 N9 -96.1(10)
C28 C29 N14 N13 -177.5(7)
C30 C29 N14 N13 0.3(13)
C28 C29 N14 Sn5 4.3(9)
C30 C29 N14 Sn5 -177.9(8)
C25 Sn5 N14 C29 15.6(6)
S8 Sn5 N14 C29 143.3(6)
S12 Sn5 N14 C29 -90.2(6)
S7 Sn5 N14 C29 87.5(10)
C25 Sn5 N14 N13 -162.2(7)
S8 Sn5 N14 N13 -34.5(6)
S12 Sn5 N14 N13 91.9(6)
S7 Sn5 N14 N13 -90.3(10)
C32 C31 N13 N14 179.9(6)
C29 N14 N13 C31 151.7(7)
Sn5 N14 N13 C31 -30.6(9)
C41 C42 N15 N16 -179.0(7)
C44 C43 N16 N15 -3.0(12)
C45 C43 N16 N15 -177.0(6)
C44 C43 N16 Sn7 175.4(7)
C45 C43 N16 Sn7 1.5(8)
C42 N15 N16 C43 156.8(7)
C42 N15 N16 Sn7 -21.2(10)
C46 Sn7 N16 C43 15.9(5)
S10 Sn7 N16 C43 140.3(5)
S11 Sn7 N16 C43 -94.6(5)
S9 Sn7 N16 C43 71.9(10)
C46 Sn7 N16 N15 -166.1(7)
S10 Sn7 N16 N15 -41.7(6)
S11 Sn7 N16 N15 83.4(6)
S9 Sn7 N16 N15 -110.1(10)
C54 C53 N7 N8 2.7(11)
C52 C53 N7 N8 178.4(7)
C54 C53 N7 Sn2 -175.7(6)
C52 C53 N7 Sn2 0.0(9)
C49 Sn2 N7 C53 -16.5(6)
S1 Sn2 N7 C53 -142.4(6)
S6 Sn2 N7 C53 92.6(6)
S2 Sn2 N7 C53 -74.9(12)
C49 Sn2 N7 N8 165.5(8)
S1 Sn2 N7 N8 39.6(7)
S6 Sn2 N7 N8 -85.4(7)
S2 Sn2 N7 N8 107.1(11)
C56 C55 N8 N7 177.6(7)
C53 N7 N8 C55 -155.5(7)
Sn2 N7 N8 C55 22.5(10)
C65 C66 N6 N5 177.9(6)
C68 C67 N5 N6 2.5(12)
C69 C67 N5 N6 179.5(7)
C68 C67 N5 Sn4 179.8(7)
C69 C67 N5 Sn4 -3.2(9)
C66 N6 N5 C67 -152.0(7)
C66 N6 N5 Sn4 31.4(9)
C70 Sn4 N5 C67 -13.8(5)
S3 Sn4 N5 C67 -142.5(5)
S5 Sn4 N5 C67 91.5(5)
S4 Sn4 N5 C67 -91.2(9)
C70 Sn4 N5 N6 162.9(7)
S3 Sn4 N5 N6 34.2(6)
S5 Sn4 N5 N6 -91.9(6)
S4 Sn4 N5 N6 85.5(10)
C78 C77 N3 N4 0.2(12)
C76 C77 N3 N4 177.3(6)
C78 C77 N3 Sn3 179.0(7)
C76 C77 N3 Sn3 -4.0(9)
C73 Sn3 N3 C77 -14.1(5)
S4 Sn3 N3 C77 -138.3(5)
S6 Sn3 N3 C77 96.8(5)
S3 Sn3 N3 C77 -66.1(12)
C73 Sn3 N3 N4 164.3(7)
S4 Sn3 N3 N4 40.2(6)
S6 Sn3 N3 N4 -84.8(6)
S3 Sn3 N3 N4 112.4(10)
C80 C79 N4 N3 178.2(6)
C77 N3 N4 C79 -160.6(7)
Sn3 N3 N4 C79 21.0(9)
C89 C90 N2 N1 -178.9(7)
C92 C91 N1 N2 2(2)
C93 C91 N1 N2 -178.5(11)
C92 C91 N1 Sn1 -168.9(17)
C93 C91 N1 Sn1 10.8(15)
C90 N2 N1 C91 -144.2(10)
C90 N2 N1 Sn1 23.6(13)
C94 Sn1 N1 C91 -28.4(9)
S2 Sn1 N1 C91 -156.9(9)
S5 Sn1 N1 C91 75.5(9)
S1 Sn1 N1 C91 -96.1(13)
C94 Sn1 N1 N2 163.5(10)
S2 Sn1 N1 N2 35.0(9)
S5 Sn1 N1 N2 -92.6(9)
S1 Sn1 N1 N2 95.8(13)
